data_4069063
loop_
_publ_author_name
'Xi, Bin'
'Xu, Guo-Lin'
'Fanwick, Phillip E.'
'Ren, Tong'

_publ_section_title
;
 Diruthenium Complexes of Axial Ferrocenyl&#x2212;Polyynyl Ligands: The
 Cases of C6Fc and C8Fc
;
_journal_issue 7
_journal_name_full Organometallics
_journal_page_first 2338
_journal_paper_doi 10.1021/om801227q
_journal_volume 28
_journal_year 2009
_chemical_formula_moiety 'C68 H62 Fe2 N8 Ru2,1.5(C4 H8 O1)'
_chemical_formula_sum 'C74 H74 Fe2 N8 O1.5 Ru2'
_chemical_formula_weight 1413.30
_space_group_IT_number 2
_symmetry_cell_setting triclinic
_symmetry_space_group_name_Hall '-P 1'
_symmetry_space_group_name_H-M 'P -1'
_atom_type_scat_source 'International Tables for Crystallography (Vol C)'
_cell_angle_alpha 88.027(7)
_cell_angle_beta 84.001(4)
_cell_angle_gamma 85.140(4)
_cell_formula_units_Z 4
_cell_length_a 17.2957(13)
_cell_length_b 19.5103(14)
_cell_length_c 21.763(3)
_cell_measurement_reflns_used 65255
_cell_measurement_temperature 150
_cell_measurement_theta_max 25
_cell_measurement_theta_min 2
_cell_volume 7274.9(13)
_computing_cell_refinement 'DENZO/SCALEPACK (Otwinowski & Minor, 1996)'
_computing_data_collection 'Collect (Nonius, 1998)'
_computing_data_reduction 'DENZO/SCALEPACK (Otwinowski & Minor, 1996)'
_computing_molecular_graphics
;
    ORTEP (Johnson, 1976)
    PLATON (Spek, 1997)
;
_computing_publication_material 'SHELX97(Sheldrick, 2008) and local programs'
_computing_structure_refinement 'SHELX97 (Sheldrick, 2008)'
_computing_structure_solution
;
 PATTY (DIRDIF99, Beurskins, 1999)
;
_diffrn_ambient_temperature 150
_diffrn_measured_fraction_theta_full 0.9820
_diffrn_measured_fraction_theta_max 0.9492
_diffrn_measurement_device_type Nonius_KappaCCD
_diffrn_measurement_method \w
_diffrn_radiation_monochromator 'graphite 002'
_diffrn_radiation_type MO-K\a
_diffrn_radiation_wavelength 0.71073
_diffrn_reflns_av_R_equivalents 0.068
_diffrn_reflns_limit_h_max 20
_diffrn_reflns_limit_h_min 0
_diffrn_reflns_limit_k_max 23
_diffrn_reflns_limit_k_min -23
_diffrn_reflns_limit_l_max 25
_diffrn_reflns_limit_l_min -25
_diffrn_reflns_number 65255
_diffrn_reflns_theta_full 23.3
_diffrn_reflns_theta_max 25.25
_diffrn_reflns_theta_min 2.10
_diffrn_standards_number 0
_exptl_absorpt_coefficient_mu 0.835
_exptl_absorpt_correction_T_max 0.9199
_exptl_absorpt_correction_T_min 0.6275
_exptl_absorpt_correction_type multi-scan
_exptl_absorpt_process_details 'SCALEPACK (Otwinowski & Minor, 1997)'
_exptl_crystal_colour_modifier dark
_exptl_crystal_colour_primary violet
_exptl_crystal_density_diffrn 1.290
_exptl_crystal_density_method 'not measured'
_exptl_crystal_description needle
_exptl_crystal_F_000 2920
_exptl_crystal_size_max 0.48
_exptl_crystal_size_mid 0.28
_exptl_crystal_size_min 0.10
_platon_squeeze_details '                                                                       '
_refine_diff_density_max 0.82
_refine_diff_density_min -1.22
_refine_ls_extinction_method none
_refine_ls_goodness_of_fit_ref 1.042
_refine_ls_hydrogen_treatment constr
_refine_ls_matrix_type full
_refine_ls_number_parameters 1592
_refine_ls_number_reflns 24964
_refine_ls_number_restraints 0
_refine_ls_R_factor_all 0.099
_refine_ls_R_factor_gt 0.059
_refine_ls_shift/su_max 0.002
_refine_ls_structure_factor_coef Fsqd
_refine_ls_weighting_details '1/[\s^2^(Fo^2^)+(0.0784P)^2^+0.0000P] where P=(Fo^2^+2Fc^2^)/3  '
_refine_ls_weighting_scheme calc
_refine_ls_wR_factor_gt 0.137
_refine_ls_wR_factor_ref 0.155
_reflns_number_gt 16162
_reflns_number_total 24964
_reflns_threshold_expression >2.0\s(I)
_cod_data_source_file om801227q_si_002.cif
_cod_data_source_block XUG04A
_cod_depositor_comments
;
The following automatic conversions were performed:

'_refine_ls_weighting_scheme' value 'calc ' changed to 'calc'
according to /home/saulius/struct/CIF-dictionaries/cif_core.dic
dictionary named 'cif_core.dic' version 2.4.2 from 2011-04-26.

Automatic conversion script
Id: cif_fix_values 1715 2011-07-08 13:25:40Z adriana 

The following automatic conversions were performed:

data name '_exptl_absorpt__process_details' was replaced with
'_exptl_absorpt_process_details' as specified in the replacement file
'data/replacement-values/replacement_tags.lst'.

Automatic conversion script
Id: cif_correct_tags 9268 2022-04-12 08:56:07Z antanas 
;
_cod_original_cell_volume 7274.8(12)
_cod_original_formula_sum 'C74 H74 Fe2 N8 O1.50 Ru2'
_cod_database_code 4069063

loop_
_symmetry_equiv_pos_as_xyz
'x, y, z'
'-x, -y, -z'

loop_
_atom_site_label
_atom_site_fract_x
_atom_site_fract_y
_atom_site_fract_z
_atom_site_U_iso_or_equiv
_atom_site_adp_type
_atom_site_occupancy
_atom_site_symmetry_multiplicity
_atom_site_calc_flag
_atom_site_refinement_flags
Ru1 -0.52550(2) 0.13804(2) 0.76322(2) 0.03619(12) Uani 1 1 d .
Ru2 -0.61590(2) 0.06393(2) 0.824184(19) 0.03268(11) Uani 1 1 d .
Ru3 0.03335(2) 1.15582(2) 0.29620(2) 0.03682(12) Uani 1 1 d .
Ru4 -0.05981(2) 1.07182(2) 0.33541(2) 0.03675(12) Uani 1 1 d .
Fe1 -0.07522(6) 0.50550(5) 0.73886(5) 0.0679(3) Uani 1 1 d .
Fe2 -1.04736(4) -0.31010(4) 1.00036(4) 0.0410(2) Uani 1 1 d .
Fe3 0.43787(5) 1.54199(4) 0.17420(5) 0.0622(3) Uani 1 1 d .
Fe4 -0.38321(5) 0.71420(5) 0.64869(5) 0.0608(3) Uani 1 1 d .
O911 -0.1141(6) 0.2633(4) 0.8369(4) 0.152(3) Uani 1 1 d .
O921 0.4449(6) 0.6997(6) 0.8766(4) 0.178(3) Uani 1 1 d .
O931 -0.4191(5) 0.2529(4) 0.5238(3) 0.131(2) Uani 1 1 d .
N212 -0.5784(2) 0.0024(2) 0.74745(19) 0.0356(10) Uani 1 1 d .
N214 -0.5315(2) 0.0911(2) 0.68461(19) 0.0390(10) Uani 1 1 d .
N222 -0.6963(2) 0.1171(2) 0.7713(2) 0.0386(10) Uani 1 1 d .
N224 -0.6163(2) 0.2048(2) 0.7445(2) 0.0408(11) Uani 1 1 d .
N232 -0.6461(2) 0.1318(2) 0.89037(19) 0.0353(10) Uani 1 1 d .
N234 -0.5325(2) 0.1793(2) 0.8533(2) 0.0398(10) Uani 1 1 d .
N242 -0.5280(2) 0.0192(2) 0.86678(18) 0.0328(9) Uani 1 1 d .
N244 -0.4422(2) 0.0639(2) 0.78998(19) 0.0367(10) Uani 1 1 d .
N612 0.0342(2) 1.0217(2) 0.3738(2) 0.0393(10) Uani 1 1 d .
N614 0.1207(2) 1.0823(2) 0.3102(2) 0.0400(11) Uani 1 1 d .
N622 -0.0735(2) 1.1416(2) 0.4096(2) 0.0392(10) Uani 1 1 d .
N624 0.0394(2) 1.1944(2) 0.3794(2) 0.0390(11) Uani 1 1 d .
N632 -0.1431(2) 1.1315(2) 0.2952(2) 0.0377(10) Uani 1 1 d .
N634 -0.0630(2) 1.2218(2) 0.2865(2) 0.0391(11) Uani 1 1 d .
N642 -0.0357(2) 1.0124(2) 0.26286(19) 0.0357(10) Uani 1 1 d .
N644 0.0141(2) 1.1081(2) 0.21364(19) 0.0365(10) Uani 1 1 d .
C1 -0.4464(3) 0.2013(3) 0.7397(3) 0.0425(13) Uani 1 1 d .
C2 -0.3945(3) 0.2394(3) 0.7230(3) 0.0474(14) Uani 1 1 d .
C3 -0.3381(3) 0.2849(3) 0.7084(3) 0.0482(15) Uani 1 1 d .
C4 -0.2891(4) 0.3246(3) 0.6974(3) 0.0574(16) Uani 1 1 d .
C5 -0.2370(4) 0.3748(3) 0.6885(3) 0.0550(16) Uani 1 1 d .
C6 -0.1946(4) 0.4205(3) 0.6825(3) 0.0592(17) Uani 1 1 d .
C7 -0.6907(3) -0.0032(3) 0.8515(2) 0.0395(13) Uani 1 1 d .
C8 -0.7326(3) -0.0474(3) 0.8737(3) 0.0426(13) Uani 1 1 d .
C9 -0.7771(3) -0.0991(3) 0.8978(3) 0.0425(13) Uani 1 1 d .
C10 -0.8144(3) -0.1461(3) 0.9169(3) 0.0442(14) Uani 1 1 d .
C11 -0.8556(3) -0.2008(3) 0.9375(3) 0.0432(13) Uani 1 1 d .
C12 -0.8912(3) -0.2499(3) 0.9538(3) 0.0443(14) Uani 1 1 d .
C13 0.1023(3) 1.2132(3) 0.2446(3) 0.0443(14) Uani 1 1 d .
C14 0.1461(3) 1.2526(3) 0.2170(3) 0.0470(14) Uani 1 1 d .
C15 0.1929(3) 1.3002(3) 0.1913(3) 0.0505(15) Uani 1 1 d .
C16 0.2335(4) 1.3442(3) 0.1714(3) 0.0599(17) Uani 1 1 d .
C17 0.2774(4) 1.3994(3) 0.1542(3) 0.0610(18) Uani 1 1 d .
C18 0.3137(4) 1.4483(3) 0.1421(3) 0.0608(18) Uani 1 1 d .
C19 -0.1308(3) 1.0124(3) 0.3829(2) 0.0405(13) Uani 1 1 d .
C20 -0.1717(3) 0.9694(3) 0.4085(3) 0.0481(14) Uani 1 1 d .
C21 -0.2103(3) 0.9171(3) 0.4377(3) 0.0472(14) Uani 1 1 d .
C22 -0.2421(3) 0.8699(3) 0.4651(3) 0.0495(15) Uani 1 1 d .
C23 -0.2742(3) 0.8166(3) 0.4963(3) 0.0505(15) Uani 1 1 d .
C24 -0.3015(4) 0.7682(3) 0.5259(3) 0.0577(16) Uani 1 1 d .
C31 -0.9316(3) -0.3092(3) 0.9715(3) 0.0462(14) Uani 1 1 d .
C32 -0.9696(3) -0.3495(3) 0.9321(3) 0.0527(15) Uani 1 1 d .
C33 -1.0024(4) -0.4030(3) 0.9682(3) 0.0584(17) Uani 1 1 d .
C34 -0.9869(4) -0.3968(3) 1.0299(3) 0.0576(17) Uani 1 1 d .
C35 -0.9422(3) -0.3393(3) 1.0326(3) 0.0558(16) Uani 1 1 d .
C36 -1.0951(3) -0.2110(3) 0.9965(3) 0.0465(14) Uani 1 1 d .
C37 -1.1010(3) -0.2368(3) 1.0584(3) 0.0557(16) Uani 1 1 d .
C38 -1.1453(4) -0.2951(3) 1.0603(3) 0.0627(18) Uani 1 1 d .
C39 -1.1658(4) -0.3052(3) 1.0012(3) 0.0606(17) Uani 1 1 d .
C41 -0.1032(5) 0.4814(6) 0.8292(4) 0.101(3) Uani 1 1 d .
C42 -0.0605(6) 0.5402(5) 0.8236(5) 0.110(3) Uani 1 1 d .
C43 0.0119(5) 0.5235(4) 0.7920(5) 0.113(4) Uani 1 1 d .
C44 0.0174(5) 0.4537(4) 0.7776(5) 0.105(3) Uani 1 1 d .
C45 -0.0536(5) 0.4272(5) 0.8006(5) 0.100(3) Uani 1 1 d .
C46 -0.1487(4) 0.4783(3) 0.6774(3) 0.0593(17) Uani 1 1 d .
C47 -0.1733(4) 0.5444(3) 0.7016(3) 0.0595(17) Uani 1 1 d .
C48 -0.1135(4) 0.5886(3) 0.6876(3) 0.071(2) Uani 1 1 d .
C49 -0.0512(5) 0.5497(4) 0.6541(4) 0.097(3) Uani 1 1 d .
C51 -0.3810(4) 0.8121(3) 0.6768(3) 0.073(2) Uani 1 1 d .
C52 -0.3402(5) 0.7667(4) 0.7151(3) 0.078(2) Uani 1 1 d .
C53 -0.3907(5) 0.7197(4) 0.7417(4) 0.088(2) Uani 1 1 d .
C54 -0.4627(5) 0.7359(4) 0.7218(4) 0.088(2) Uani 1 1 d .
C55 -0.4582(5) 0.7927(4) 0.6804(3) 0.077(2) Uani 1 1 d .
C56 -0.3327(4) 0.7125(3) 0.5601(3) 0.0606(17) Uani 1 1 d .
C57 -0.2913(4) 0.6638(3) 0.5978(3) 0.072(2) Uani 1 1 d .
C58 -0.3446(5) 0.6165(3) 0.6240(4) 0.078(2) Uani 1 1 d .
C59 -0.4179(4) 0.6350(3) 0.6030(4) 0.080(2) Uani 1 1 d .
C81 0.4674(5) 1.4678(4) 0.2377(4) 0.084(2) Uani 1 1 d .
C82 0.4380(5) 1.5275(4) 0.2671(4) 0.088(3) Uani 1 1 d .
C83 0.4831(4) 1.5807(4) 0.2488(4) 0.082(2) Uani 1 1 d .
C84 0.5431(4) 1.5541(4) 0.2037(4) 0.086(3) Uani 1 1 d .
C85 0.5333(5) 1.4827(4) 0.1966(4) 0.095(3) Uani 1 1 d .
C86 0.3515(4) 1.5100(3) 0.1289(3) 0.0589(17) Uani 1 1 d .
C87 0.3262(4) 1.5738(3) 0.1571(4) 0.070(2) Uani 1 1 d .
C88 0.3757(4) 1.6234(4) 0.1342(4) 0.078(2) Uani 1 1 d .
C89 0.4318(5) 1.5916(4) 0.0906(4) 0.080(2) Uani 1 1 d .
C211 -0.5808(3) -0.0725(2) 0.7561(2) 0.0401(13) Uani 1 1 d .
C213 -0.5535(3) 0.0274(3) 0.6916(2) 0.0362(12) Uani 1 1 d .
C215 -0.5235(3) 0.1258(3) 0.6241(2) 0.0497(15) Uani 1 1 d .
C221 -0.7669(3) 0.0856(3) 0.7583(3) 0.0497(15) Uani 1 1 d .
C223 -0.6863(3) 0.1795(3) 0.7482(2) 0.0357(12) Uani 1 1 d .
C225 -0.6089(3) 0.2780(3) 0.7310(3) 0.0572(17) Uani 1 1 d .
C231 -0.7238(3) 0.1386(3) 0.9239(3) 0.0467(14) Uani 1 1 d .
C233 -0.5949(3) 0.1785(3) 0.8932(3) 0.0416(13) Uani 1 1 d .
C235 -0.4678(3) 0.2172(3) 0.8703(3) 0.0589(17) Uani 1 1 d .
C241 -0.5404(3) -0.0193(3) 0.9253(2) 0.0464(14) Uani 1 1 d .
C243 -0.4552(3) 0.0227(3) 0.8394(2) 0.0366(12) Uani 1 1 d .
C245 -0.3646(3) 0.0594(3) 0.7555(3) 0.0472(14) Uani 1 1 d .
C310 -1.1350(3) -0.2530(3) 0.9608(3) 0.0531(15) Uani 1 1 d .
C311 -0.5490(3) -0.0170(3) 0.6360(2) 0.0378(12) Uani 1 1 d .
C312 -0.6175(3) -0.0378(3) 0.6170(3) 0.0491(14) Uani 1 1 d .
C313 -0.6139(4) -0.0814(3) 0.5683(3) 0.0607(18) Uani 1 1 d .
C314 -0.5437(4) -0.1045(3) 0.5386(3) 0.0645(19) Uani 1 1 d .
C315 -0.4759(4) -0.0836(3) 0.5566(3) 0.0597(17) Uani 1 1 d .
C316 -0.4785(3) -0.0394(3) 0.6056(3) 0.0508(15) Uani 1 1 d .
C321 -0.7553(3) 0.2232(3) 0.7271(3) 0.0437(13) Uani 1 1 d .
C322 -0.7610(4) 0.2389(3) 0.6661(3) 0.0552(16) Uani 1 1 d .
C323 -0.8264(5) 0.2776(4) 0.6478(4) 0.080(2) Uani 1 1 d .
C324 -0.8841(4) 0.3000(4) 0.6912(4) 0.081(2) Uani 1 1 d .
C325 -0.8809(4) 0.2844(4) 0.7530(4) 0.076(2) Uani 1 1 d .
C326 -0.8155(3) 0.2466(3) 0.7706(3) 0.0570(16) Uani 1 1 d .
C331 -0.6093(4) 0.2328(3) 0.9410(3) 0.0612(18) Uani 1 1 d .
C332 -0.6235(4) 0.3009(4) 0.9201(5) 0.097(3) Uani 1 1 d .
C333 -0.6327(6) 0.3541(5) 0.9605(8) 0.156(6) Uani 1 1 d .
C334 -0.6277(7) 0.3384(9) 1.0217(8) 0.188(10) Uani 1 1 d .
C335 -0.6175(6) 0.2728(8) 1.0448(5) 0.167(7) Uani 1 1 d .
C336 -0.6070(4) 0.2175(5) 1.0020(4) 0.094(3) Uani 1 1 d .
C341 -0.3880(3) -0.0194(3) 0.8642(3) 0.0456(14) Uani 1 1 d .
C342 -0.3464(4) 0.0085(4) 0.9063(3) 0.0644(18) Uani 1 1 d .
C343 -0.2845(4) -0.0299(6) 0.9296(4) 0.087(3) Uani 1 1 d .
C344 -0.2640(5) -0.0938(6) 0.9111(5) 0.102(4) Uani 1 1 d .
C345 -0.3036(5) -0.1227(5) 0.8683(4) 0.101(3) Uani 1 1 d .
C346 -0.3673(4) -0.0856(3) 0.8450(3) 0.0622(18) Uani 1 1 d .
C410 -0.0705(4) 0.4815(4) 0.6483(4) 0.087(3) Uani 1 1 d .
C510 -0.4115(4) 0.6939(3) 0.5630(3) 0.0669(19) Uani 1 1 d .
C611 0.0240(4) 0.9718(4) 0.4242(3) 0.070(2) Uani 1 1 d .
C613 0.1065(3) 1.0313(3) 0.3508(2) 0.0368(12) Uani 1 1 d .
C615 0.1980(3) 1.0833(3) 0.2765(3) 0.0605(18) Uani 1 1 d .
C621 -0.1455(3) 1.1393(3) 0.4530(3) 0.0449(14) Uani 1 1 d .
C623 -0.0207(3) 1.1842(3) 0.4210(3) 0.0388(13) Uani 1 1 d .
C625 0.1053(3) 1.2301(3) 0.3955(3) 0.0541(16) Uani 1 1 d .
C631 -0.2140(3) 1.1043(3) 0.2794(3) 0.0545(16) Uani 1 1 d .
C633 -0.1332(3) 1.1985(3) 0.2846(2) 0.0379(12) Uani 1 1 d .
C635 -0.0560(3) 1.2954(3) 0.2841(3) 0.0526(15) Uani 1 1 d .
C641 -0.0337(3) 0.9372(3) 0.2679(3) 0.0429(13) Uani 1 1 d .
C643 -0.0058(3) 1.0431(3) 0.2107(2) 0.0359(12) Uani 1 1 d .
C645 0.0253(3) 1.1468(3) 0.1541(3) 0.0478(14) Uani 1 1 d .
C711 0.1731(3) 0.9845(3) 0.3718(2) 0.0413(13) Uani 1 1 d .
C712 0.2228(3) 1.0090(3) 0.4112(3) 0.0503(15) Uani 1 1 d .
C713 0.2814(3) 0.9656(4) 0.4334(3) 0.0601(17) Uani 1 1 d .
C714 0.2915(3) 0.8987(4) 0.4170(3) 0.0573(17) Uani 1 1 d .
C715 0.2435(4) 0.8731(3) 0.3776(3) 0.0555(16) Uani 1 1 d .
C718 0.1837(3) 0.9167(3) 0.3552(3) 0.0475(14) Uani 1 1 d .
C721 -0.0289(3) 1.2211(3) 0.4812(3) 0.0457(14) Uani 1 1 d .
C722 0.0083(4) 1.1940(3) 0.5303(3) 0.0562(16) Uani 1 1 d .
C723 -0.0036(5) 1.2262(4) 0.5867(3) 0.075(2) Uani 1 1 d .
C724 -0.0521(5) 1.2835(4) 0.5947(3) 0.077(2) Uani 1 1 d .
C725 -0.0888(4) 1.3126(4) 0.5450(4) 0.078(2) Uani 1 1 d .
C726 -0.0772(4) 1.2818(3) 0.4888(3) 0.0592(17) Uani 1 1 d .
C731 -0.2014(3) 1.2474(3) 0.2707(3) 0.0493(15) Uani 1 1 d .
C732 -0.2565(4) 1.2665(4) 0.3177(4) 0.087(3) Uani 1 1 d .
C733 -0.3203(5) 1.3122(5) 0.3075(5) 0.133(4) Uani 1 1 d .
C734 -0.3277(5) 1.3374(5) 0.2494(6) 0.129(4) Uani 1 1 d .
C735 -0.2736(6) 1.3195(5) 0.2023(5) 0.105(3) Uani 1 1 d .
C736 -0.2088(4) 1.2739(3) 0.2121(3) 0.0635(18) Uani 1 1 d .
C741 0.0050(3) 1.0057(3) 0.1521(2) 0.0391(13) Uani 1 1 d .
C742 0.0796(3) 0.9875(3) 0.1233(3) 0.0511(15) Uani 1 1 d .
C743 0.0887(4) 0.9492(3) 0.0713(3) 0.0646(19) Uani 1 1 d .
C744 0.0249(4) 0.9290(3) 0.0467(3) 0.0659(19) Uani 1 1 d .
C745 -0.0489(4) 0.9465(3) 0.0734(3) 0.0558(16) Uani 1 1 d .
C746 -0.0586(3) 0.9847(3) 0.1259(3) 0.0455(14) Uani 1 1 d .
C810 0.4190(4) 1.5206(4) 0.0869(3) 0.076(2) Uani 1 1 d .
C912 -0.1871(8) 0.2573(9) 0.8662(10) 0.290(14) Uani 1 1 d .
C913 -0.2238(7) 0.2002(6) 0.8442(8) 0.173(6) Uani 1 1 d .
C914 -0.1659(9) 0.1795(7) 0.7917(6) 0.164(6) Uani 1 1 d .
C915 -0.1000(11) 0.2168(9) 0.7970(11) 0.336(17) Uani 1 1 d .
C922 0.4100(7) 0.6694(7) 0.9304(6) 0.159(6) Uani 1 1 d .
C923 0.3931(9) 0.7904(9) 0.9462(10) 0.214(9) Uani 1 1 d .
C924 0.3572(8) 0.7234(8) 0.9655(6) 0.162(5) Uani 1 1 d .
C925 0.4249(11) 0.7775(8) 0.8792(9) 0.211(9) Uani 1 1 d .
C932 -0.4308(10) 0.3020(7) 0.5657(5) 0.188(7) Uani 1 1 d .
C933 -0.3889(16) 0.3622(8) 0.5453(8) 0.260(12) Uani 1 1 d .
C934 -0.3172(8) 0.3195(9) 0.5113(12) 0.248(12) Uani 1 1 d .
C935 -0.3597(11) 0.2745(8) 0.4809(8) 0.231(10) Uani 1 1 d .
H32 -0.9722 -0.3416 0.8890 0.063 Uiso 1 1 calc R
H33 -1.0305 -0.4376 0.9533 0.070 Uiso 1 1 calc R
H34 -1.0034 -0.4260 1.0638 0.069 Uiso 1 1 calc R
H35 -0.9229 -0.3236 1.0685 0.067 Uiso 1 1 calc R
H36 -1.0688 -0.1721 0.9815 0.056 Uiso 1 1 calc R
H37 -1.0794 -0.2185 1.0921 0.067 Uiso 1 1 calc R
H38 -1.1587 -0.3226 1.0960 0.075 Uiso 1 1 calc R
H39 -1.1953 -0.3408 0.9899 0.073 Uiso 1 1 calc R
H41 -0.1548 0.4786 0.8483 0.121 Uiso 1 1 calc R
H42 -0.0786 0.5843 0.8391 0.132 Uiso 1 1 calc R
H43 0.0513 0.5543 0.7817 0.136 Uiso 1 1 calc R
H44 0.0610 0.4287 0.7563 0.127 Uiso 1 1 calc R
H45 -0.0661 0.3810 0.7975 0.120 Uiso 1 1 calc R
H47 -0.2226 0.5566 0.7238 0.071 Uiso 1 1 calc R
H48 -0.1147 0.6355 0.6984 0.085 Uiso 1 1 calc R
H49 -0.0033 0.5669 0.6378 0.116 Uiso 1 1 calc R
H51 -0.3606 0.8492 0.6527 0.087 Uiso 1 1 calc R
H52 -0.2869 0.7677 0.7218 0.094 Uiso 1 1 calc R
H53 -0.3775 0.6826 0.7691 0.106 Uiso 1 1 calc R
H54 -0.5081 0.7127 0.7340 0.105 Uiso 1 1 calc R
H55 -0.4992 0.8140 0.6589 0.093 Uiso 1 1 calc R
H57 -0.2378 0.6631 0.6042 0.086 Uiso 1 1 calc R
H58 -0.3327 0.5787 0.6511 0.094 Uiso 1 1 calc R
H59 -0.4639 0.6120 0.6138 0.096 Uiso 1 1 calc R
H81 0.4469 1.4242 0.2439 0.101 Uiso 1 1 calc R
H82 0.3928 1.5312 0.2961 0.106 Uiso 1 1 calc R
H83 0.4758 1.6263 0.2634 0.098 Uiso 1 1 calc R
H84 0.5826 1.5794 0.1821 0.103 Uiso 1 1 calc R
H85 0.5646 1.4516 0.1698 0.113 Uiso 1 1 calc R
H87 0.2824 1.5814 0.1869 0.083 Uiso 1 1 calc R
H88 0.3722 1.6701 0.1459 0.094 Uiso 1 1 calc R
H89 0.4722 1.6139 0.0670 0.096 Uiso 1 1 calc R
H21A -0.6340 -0.0849 0.7533 0.060 Uiso 1 1 calc R
H21B -0.5648 -0.0866 0.7968 0.060 Uiso 1 1 calc R
H21C -0.5452 -0.0958 0.7239 0.060 Uiso 1 1 calc R
H21D -0.5325 0.0938 0.5923 0.075 Uiso 1 1 calc R
H21E -0.4708 0.1411 0.6157 0.075 Uiso 1 1 calc R
H21F -0.5618 0.1657 0.6236 0.075 Uiso 1 1 calc R
H22A -0.8035 0.0850 0.7958 0.075 Uiso 1 1 calc R
H22B -0.7528 0.0384 0.7448 0.075 Uiso 1 1 calc R
H22C -0.7915 0.1124 0.7256 0.075 Uiso 1 1 calc R
H22D -0.5870 0.2844 0.6879 0.086 Uiso 1 1 calc R
H22E -0.5742 0.2954 0.7586 0.086 Uiso 1 1 calc R
H22F -0.6604 0.3033 0.7373 0.086 Uiso 1 1 calc R
H23A -0.7279 0.1780 0.9512 0.070 Uiso 1 1 calc R
H23B -0.7327 0.0966 0.9486 0.070 Uiso 1 1 calc R
H23C -0.7630 0.1459 0.8944 0.070 Uiso 1 1 calc R
H23D -0.4679 0.2161 0.9154 0.088 Uiso 1 1 calc R
H23E -0.4745 0.2651 0.8553 0.088 Uiso 1 1 calc R
H23F -0.4181 0.1956 0.8516 0.088 Uiso 1 1 calc R
H24A -0.4901 -0.0393 0.9373 0.070 Uiso 1 1 calc R
H24B -0.5743 -0.0561 0.9205 0.070 Uiso 1 1 calc R
H24C -0.5652 0.0118 0.9574 0.070 Uiso 1 1 calc R
H24D -0.3326 0.0924 0.7717 0.071 Uiso 1 1 calc R
H24E -0.3694 0.0702 0.7117 0.071 Uiso 1 1 calc R
H24F -0.3397 0.0127 0.7600 0.071 Uiso 1 1 calc R
H310 -1.1403 -0.2475 0.9179 0.064 Uiso 1 1 calc R
H312 -0.6665 -0.0220 0.6376 0.059 Uiso 1 1 calc R
H313 -0.6607 -0.0955 0.5553 0.073 Uiso 1 1 calc R
H314 -0.5418 -0.1351 0.5053 0.077 Uiso 1 1 calc R
H315 -0.4270 -0.0993 0.5356 0.072 Uiso 1 1 calc R
H316 -0.4316 -0.0249 0.6180 0.061 Uiso 1 1 calc R
H322 -0.7201 0.2233 0.6359 0.066 Uiso 1 1 calc R
H323 -0.8306 0.2881 0.6052 0.096 Uiso 1 1 calc R
H324 -0.9280 0.3274 0.6786 0.097 Uiso 1 1 calc R
H325 -0.9226 0.2992 0.7828 0.092 Uiso 1 1 calc R
H326 -0.8115 0.2363 0.8132 0.068 Uiso 1 1 calc R
H332 -0.6269 0.3104 0.8773 0.117 Uiso 1 1 calc R
H333 -0.6423 0.4004 0.9464 0.187 Uiso 1 1 calc R
H334 -0.6315 0.3752 1.0496 0.226 Uiso 1 1 calc R
H335 -0.6174 0.2639 1.0880 0.200 Uiso 1 1 calc R
H336 -0.5987 0.1711 1.0162 0.113 Uiso 1 1 calc R
H342 -0.3601 0.0543 0.9194 0.077 Uiso 1 1 calc R
H343 -0.2565 -0.0105 0.9591 0.104 Uiso 1 1 calc R
H344 -0.2215 -0.1196 0.9276 0.122 Uiso 1 1 calc R
H345 -0.2877 -0.1680 0.8547 0.121 Uiso 1 1 calc R
H346 -0.3959 -0.1057 0.8164 0.075 Uiso 1 1 calc R
H410 -0.0382 0.4449 0.6290 0.104 Uiso 1 1 calc R
H510 -0.4522 0.7168 0.5420 0.080 Uiso 1 1 calc R
H61A 0.0171 0.9269 0.4076 0.105 Uiso 1 1 calc R
H61B -0.0221 0.9866 0.4520 0.105 Uiso 1 1 calc R
H61C 0.0702 0.9681 0.4470 0.105 Uiso 1 1 calc R
H61D 0.2258 1.1194 0.2926 0.091 Uiso 1 1 calc R
H61E 0.1929 1.0926 0.2325 0.091 Uiso 1 1 calc R
H61F 0.2272 1.0386 0.2818 0.091 Uiso 1 1 calc R
H62A -0.1389 1.1011 0.4829 0.067 Uiso 1 1 calc R
H62B -0.1897 1.1326 0.4297 0.067 Uiso 1 1 calc R
H62C -0.1554 1.1827 0.4749 0.067 Uiso 1 1 calc R
H62D 0.0867 1.2650 0.4261 0.081 Uiso 1 1 calc R
H62E 0.1300 1.2523 0.3583 0.081 Uiso 1 1 calc R
H62F 0.1434 1.1968 0.4128 0.081 Uiso 1 1 calc R
H63A -0.2537 1.1074 0.3150 0.082 Uiso 1 1 calc R
H63B -0.2027 1.0560 0.2680 0.082 Uiso 1 1 calc R
H63C -0.2334 1.1310 0.2444 0.082 Uiso 1 1 calc R
H63D -0.1081 1.3197 0.2899 0.079 Uiso 1 1 calc R
H63E -0.0299 1.3086 0.2438 0.079 Uiso 1 1 calc R
H63F -0.0253 1.3075 0.3169 0.079 Uiso 1 1 calc R
H64A -0.0273 0.9181 0.2265 0.064 Uiso 1 1 calc R
H64B -0.0826 0.9238 0.2901 0.064 Uiso 1 1 calc R
H64C 0.0102 0.9195 0.2905 0.064 Uiso 1 1 calc R
H64D 0.0807 1.1430 0.1385 0.072 Uiso 1 1 calc R
H64E 0.0075 1.1954 0.1603 0.072 Uiso 1 1 calc R
H64F -0.0050 1.1278 0.1240 0.072 Uiso 1 1 calc R
H712 0.2163 1.0558 0.4227 0.060 Uiso 1 1 calc R
H713 0.3147 0.9826 0.4604 0.072 Uiso 1 1 calc R
H714 0.3318 0.8691 0.4327 0.069 Uiso 1 1 calc R
H715 0.2511 0.8263 0.3659 0.067 Uiso 1 1 calc R
H718 0.1503 0.8994 0.3285 0.057 Uiso 1 1 calc R
H722 0.0422 1.1532 0.5257 0.067 Uiso 1 1 calc R
H723 0.0230 1.2074 0.6203 0.090 Uiso 1 1 calc R
H724 -0.0613 1.3040 0.6341 0.093 Uiso 1 1 calc R
H725 -0.1219 1.3538 0.5500 0.094 Uiso 1 1 calc R
H726 -0.1021 1.3019 0.4548 0.071 Uiso 1 1 calc R
H732 -0.2512 1.2482 0.3582 0.104 Uiso 1 1 calc R
H733 -0.3581 1.3255 0.3407 0.160 Uiso 1 1 calc R
H734 -0.3715 1.3681 0.2418 0.155 Uiso 1 1 calc R
H735 -0.2795 1.3380 0.1619 0.125 Uiso 1 1 calc R
H736 -0.1706 1.2615 0.1789 0.076 Uiso 1 1 calc R
H742 0.1241 1.0018 0.1399 0.061 Uiso 1 1 calc R
H743 0.1396 0.9364 0.0521 0.077 Uiso 1 1 calc R
H744 0.0320 0.9025 0.0104 0.079 Uiso 1 1 calc R
H745 -0.0929 0.9325 0.0559 0.067 Uiso 1 1 calc R
H746 -0.1098 0.9969 0.1447 0.055 Uiso 1 1 calc R
H810 0.4491 1.4872 0.0618 0.091 Uiso 1 1 calc R
H91A -0.2200 0.3004 0.8595 0.348 Uiso 1 1 calc R
H91B -0.1836 0.2509 0.9111 0.348 Uiso 1 1 calc R
H91C -0.2755 0.2149 0.8304 0.207 Uiso 1 1 calc R
H91D -0.2291 0.1629 0.8760 0.207 Uiso 1 1 calc R
H91E -0.1513 0.1294 0.7939 0.197 Uiso 1 1 calc R
H91F -0.1875 0.1910 0.7519 0.197 Uiso 1 1 calc R
H91G -0.0563 0.1846 0.8087 0.403 Uiso 1 1 calc R
H91H -0.0836 0.2382 0.7564 0.403 Uiso 1 1 calc R
H92A 0.4507 0.6499 0.9564 0.191 Uiso 1 1 calc R
H92B 0.3795 0.6316 0.9198 0.191 Uiso 1 1 calc R
H92C 0.4353 0.7987 0.9717 0.257 Uiso 1 1 calc R
H92D 0.3533 0.8301 0.9492 0.257 Uiso 1 1 calc R
H92E 0.4720 0.8025 0.8677 0.253 Uiso 1 1 calc R
H92F 0.3852 0.7926 0.8509 0.253 Uiso 1 1 calc R
H92G 0.3563 0.7148 1.0106 0.195 Uiso 1 1 calc R
H92H 0.3033 0.7243 0.9538 0.195 Uiso 1 1 calc R
H93A -0.4129 0.2836 0.6052 0.225 Uiso 1 1 calc R
H93B -0.4873 0.3160 0.5731 0.225 Uiso 1 1 calc R
H93C -0.3748 0.3882 0.5802 0.312 Uiso 1 1 calc R
H93D -0.4174 0.3933 0.5169 0.312 Uiso 1 1 calc R
H93E -0.2853 0.3482 0.4820 0.298 Uiso 1 1 calc R
H93F -0.2838 0.2947 0.5406 0.298 Uiso 1 1 calc R
H93G -0.3821 0.2986 0.4452 0.278 Uiso 1 1 calc R
H93H -0.3250 0.2344 0.4655 0.278 Uiso 1 1 calc R

loop_
_atom_site_aniso_label
_atom_site_aniso_U_11
_atom_site_aniso_U_22
_atom_site_aniso_U_33
_atom_site_aniso_U_12
_atom_site_aniso_U_13
_atom_site_aniso_U_23
Ru1 0.0305(2) 0.0387(2) 0.0384(3) -0.01060(18) 0.00681(18) 0.00085(18)
Ru2 0.0264(2) 0.0367(2) 0.0341(2) -0.00833(17) 0.00512(17) 0.00019(17)
Ru3 0.0295(2) 0.0354(2) 0.0444(3) -0.00973(18) 0.00749(19) -0.00203(19)
Ru4 0.0297(2) 0.0392(2) 0.0405(3) -0.01107(18) 0.00699(19) -0.00173(19)
Fe1 0.0499(6) 0.0533(6) 0.0998(8) -0.0138(4) 0.0077(5) -0.0157(5)
Fe2 0.0349(4) 0.0382(4) 0.0489(5) -0.0101(3) 0.0051(4) 0.0030(4)
Fe3 0.0531(6) 0.0449(5) 0.0876(8) -0.0147(4) 0.0013(5) 0.0110(5)
Fe4 0.0505(6) 0.0540(6) 0.0757(7) -0.0145(4) 0.0063(5) 0.0175(5)
O911 0.191(9) 0.128(6) 0.149(7) -0.061(6) -0.035(7) 0.000(5)
O921 0.205(10) 0.197(10) 0.137(8) -0.039(8) -0.024(7) 0.028(7)
O931 0.158(7) 0.132(6) 0.107(5) -0.036(5) -0.011(5) -0.005(5)
N212 0.033(2) 0.042(3) 0.032(2) -0.0050(19) 0.0033(19) -0.0048(19)
N214 0.037(3) 0.047(3) 0.032(2) -0.010(2) 0.002(2) 0.006(2)
N222 0.030(2) 0.041(3) 0.045(3) -0.0053(19) -0.002(2) -0.002(2)
N224 0.035(3) 0.034(2) 0.054(3) -0.0105(19) 0.004(2) 0.003(2)
N232 0.028(2) 0.034(2) 0.041(3) -0.0060(18) 0.0096(19) -0.0037(19)
N234 0.034(2) 0.046(3) 0.039(3) -0.010(2) 0.007(2) -0.007(2)
N242 0.025(2) 0.046(3) 0.026(2) -0.0091(18) 0.0029(18) 0.0062(18)
N244 0.035(2) 0.038(2) 0.036(3) -0.0037(19) 0.0053(19) -0.0019(19)
N612 0.032(2) 0.047(3) 0.038(3) -0.006(2) 0.005(2) 0.004(2)
N614 0.031(2) 0.040(3) 0.047(3) -0.0047(19) 0.007(2) -0.005(2)
N622 0.032(2) 0.044(3) 0.041(3) -0.005(2) 0.005(2) -0.007(2)
N624 0.025(2) 0.036(2) 0.057(3) -0.0081(18) -0.002(2) -0.008(2)
N632 0.024(2) 0.045(3) 0.044(3) -0.0089(18) 0.0030(19) 0.000(2)
N634 0.029(2) 0.030(2) 0.057(3) -0.0074(18) 0.006(2) -0.003(2)
N642 0.036(2) 0.032(2) 0.039(3) -0.0092(18) 0.001(2) -0.0046(19)
N644 0.033(2) 0.035(2) 0.040(3) -0.0083(19) 0.0065(19) 0.0028(19)
C1 0.037(3) 0.042(3) 0.047(4) -0.009(3) 0.005(3) -0.001(3)
C2 0.044(3) 0.046(3) 0.051(4) -0.007(3) 0.006(3) -0.003(3)
C3 0.036(3) 0.050(3) 0.058(4) -0.019(3) 0.011(3) -0.008(3)
C4 0.052(4) 0.057(4) 0.062(4) -0.016(3) 0.009(3) -0.009(3)
C5 0.051(4) 0.058(4) 0.054(4) -0.018(3) 0.017(3) -0.010(3)
C6 0.056(4) 0.059(4) 0.063(4) -0.023(3) 0.013(3) -0.013(3)
C7 0.032(3) 0.042(3) 0.043(3) -0.004(2) 0.008(2) 0.003(2)
C8 0.036(3) 0.048(3) 0.044(3) -0.009(3) 0.000(3) -0.004(3)
C9 0.031(3) 0.048(3) 0.047(3) -0.009(3) 0.010(3) -0.001(3)
C10 0.028(3) 0.049(3) 0.053(4) -0.008(3) 0.008(3) 0.003(3)
C11 0.027(3) 0.051(4) 0.051(4) -0.007(3) 0.004(3) -0.001(3)
C12 0.034(3) 0.045(3) 0.052(4) -0.008(3) 0.007(3) 0.004(3)
C13 0.035(3) 0.042(3) 0.056(4) -0.006(2) 0.001(3) -0.004(3)
C14 0.037(3) 0.048(3) 0.055(4) -0.016(3) 0.011(3) -0.002(3)
C15 0.049(4) 0.043(3) 0.058(4) -0.017(3) 0.011(3) -0.005(3)
C16 0.063(4) 0.049(4) 0.066(4) -0.019(3) 0.016(3) -0.009(3)
C17 0.064(4) 0.055(4) 0.063(4) -0.030(3) 0.020(3) -0.007(3)
C18 0.063(4) 0.054(4) 0.064(4) -0.024(3) 0.024(3) -0.013(3)
C19 0.035(3) 0.041(3) 0.043(3) -0.015(2) 0.013(2) -0.002(2)
C20 0.040(3) 0.054(4) 0.048(4) -0.009(3) 0.011(3) -0.006(3)
C21 0.044(3) 0.053(4) 0.044(4) -0.010(3) 0.005(3) -0.005(3)
C22 0.043(3) 0.054(4) 0.050(4) -0.015(3) 0.008(3) -0.002(3)
C23 0.045(4) 0.058(4) 0.048(4) -0.016(3) 0.008(3) 0.004(3)
C24 0.053(4) 0.057(4) 0.061(4) -0.016(3) 0.007(3) 0.005(3)
C31 0.036(3) 0.040(3) 0.060(4) -0.008(2) 0.011(3) 0.004(3)
C32 0.049(4) 0.049(4) 0.058(4) -0.010(3) 0.012(3) -0.012(3)
C33 0.054(4) 0.035(3) 0.086(5) -0.018(3) 0.008(4) -0.001(3)
C34 0.054(4) 0.037(3) 0.083(5) -0.007(3) -0.009(3) 0.009(3)
C35 0.047(4) 0.054(4) 0.067(4) -0.013(3) -0.002(3) 0.010(3)
C36 0.041(3) 0.040(3) 0.056(4) -0.005(3) 0.006(3) 0.000(3)
C37 0.052(4) 0.052(4) 0.060(4) -0.006(3) 0.010(3) -0.001(3)
C38 0.049(4) 0.064(4) 0.070(5) -0.011(3) 0.023(3) 0.000(3)
C39 0.046(4) 0.056(4) 0.080(5) -0.014(3) 0.004(3) -0.007(3)
C41 0.064(6) 0.159(9) 0.081(6) 0.004(6) -0.016(5) -0.018(6)
C42 0.110(8) 0.105(7) 0.123(8) 0.028(6) -0.064(7) -0.041(6)
C43 0.064(6) 0.056(5) 0.226(12) -0.004(4) -0.045(7) -0.013(6)
C44 0.062(5) 0.059(5) 0.195(11) 0.006(4) -0.016(6) -0.018(5)
C45 0.094(7) 0.080(6) 0.131(8) -0.025(5) -0.028(6) 0.012(5)
C46 0.062(4) 0.049(4) 0.065(4) -0.025(3) 0.019(3) -0.012(3)
C47 0.059(4) 0.055(4) 0.064(4) -0.014(3) 0.003(3) -0.008(3)
C48 0.083(5) 0.056(4) 0.071(5) -0.030(4) 0.018(4) -0.009(3)
C49 0.105(7) 0.079(5) 0.107(7) -0.063(5) 0.041(5) -0.030(5)
C51 0.082(5) 0.059(4) 0.075(5) -0.018(4) 0.005(4) 0.007(4)
C52 0.089(6) 0.069(5) 0.080(5) -0.031(4) -0.013(4) 0.019(4)
C53 0.086(6) 0.100(6) 0.075(6) -0.019(5) 0.006(5) 0.030(5)
C54 0.072(6) 0.093(6) 0.091(6) -0.021(4) 0.028(5) 0.006(5)
C55 0.073(5) 0.080(5) 0.071(5) -0.003(4) 0.021(4) 0.003(4)
C56 0.057(4) 0.046(4) 0.077(5) -0.016(3) 0.011(3) 0.003(3)
C57 0.060(4) 0.051(4) 0.098(6) -0.006(3) 0.014(4) 0.019(4)
C58 0.081(5) 0.041(4) 0.108(6) -0.011(4) 0.011(5) 0.017(4)
C59 0.070(5) 0.060(4) 0.112(7) -0.032(4) -0.003(5) 0.017(4)
C81 0.094(6) 0.057(5) 0.102(7) -0.020(4) -0.013(5) 0.025(4)
C82 0.097(6) 0.063(5) 0.110(7) -0.023(5) -0.028(5) 0.015(5)
C83 0.058(5) 0.070(5) 0.120(7) -0.014(4) -0.009(5) 0.000(5)
C84 0.057(5) 0.062(5) 0.140(8) -0.007(4) -0.016(5) 0.025(5)
C85 0.090(6) 0.084(6) 0.104(7) 0.027(5) -0.010(5) 0.007(5)
C86 0.053(4) 0.048(4) 0.074(5) -0.020(3) 0.013(3) -0.003(3)
C87 0.049(4) 0.049(4) 0.112(6) -0.018(3) -0.004(4) -0.002(4)
C88 0.061(5) 0.050(4) 0.126(7) -0.018(4) -0.015(5) 0.010(4)
C89 0.074(5) 0.075(5) 0.096(6) -0.046(4) -0.016(5) 0.037(4)
C211 0.044(3) 0.036(3) 0.039(3) -0.006(2) 0.004(3) -0.003(2)
C213 0.025(3) 0.048(3) 0.034(3) -0.006(2) 0.005(2) 0.007(2)
C215 0.052(4) 0.055(4) 0.040(3) -0.010(3) 0.005(3) 0.008(3)
C221 0.038(3) 0.046(3) 0.069(4) -0.018(3) -0.016(3) 0.006(3)
C223 0.034(3) 0.037(3) 0.034(3) 0.001(2) 0.002(2) -0.002(2)
C225 0.046(4) 0.040(3) 0.086(5) -0.016(3) -0.003(3) 0.008(3)
C231 0.035(3) 0.056(4) 0.047(4) -0.014(3) 0.016(3) -0.007(3)
C233 0.033(3) 0.046(3) 0.044(3) -0.001(2) 0.002(3) -0.003(3)
C235 0.041(4) 0.087(5) 0.051(4) -0.027(3) 0.007(3) -0.018(3)
C241 0.034(3) 0.065(4) 0.039(3) -0.010(3) 0.003(3) 0.006(3)
C243 0.039(3) 0.038(3) 0.033(3) -0.008(2) -0.001(2) -0.002(2)
C245 0.030(3) 0.054(4) 0.053(4) -0.004(2) 0.015(3) 0.007(3)
C310 0.037(3) 0.055(4) 0.066(4) -0.001(3) -0.005(3) 0.007(3)
C311 0.041(3) 0.040(3) 0.032(3) -0.005(2) 0.001(2) -0.001(2)
C312 0.044(3) 0.064(4) 0.040(3) -0.018(3) 0.000(3) 0.001(3)
C313 0.075(5) 0.074(5) 0.039(4) -0.032(4) -0.012(3) 0.000(3)
C314 0.090(5) 0.069(4) 0.037(4) -0.025(4) 0.004(4) -0.012(3)
C315 0.066(4) 0.062(4) 0.047(4) 0.000(3) 0.011(3) -0.011(3)
C316 0.044(4) 0.062(4) 0.045(4) -0.006(3) 0.004(3) 0.000(3)
C321 0.037(3) 0.043(3) 0.050(4) -0.006(2) -0.002(3) 0.005(3)
C322 0.064(4) 0.055(4) 0.045(4) 0.005(3) -0.009(3) 0.002(3)
C323 0.099(6) 0.076(5) 0.066(5) 0.018(5) -0.026(5) -0.003(4)
C324 0.070(5) 0.066(5) 0.112(7) 0.019(4) -0.041(5) -0.014(5)
C325 0.058(5) 0.088(5) 0.080(6) 0.018(4) -0.011(4) -0.011(4)
C326 0.047(4) 0.068(4) 0.053(4) 0.009(3) -0.002(3) -0.004(3)
C331 0.051(4) 0.064(4) 0.067(5) -0.025(3) 0.026(3) -0.030(3)
C332 0.063(5) 0.054(5) 0.169(9) -0.022(4) 0.044(5) -0.047(5)
C333 0.100(8) 0.081(7) 0.276(17) -0.042(5) 0.095(10) -0.095(10)
C334 0.095(8) 0.233(17) 0.240(18) -0.119(11) 0.109(10) -0.185(16)
C335 0.108(8) 0.290(17) 0.113(9) -0.133(11) 0.068(7) -0.133(11)
C336 0.070(5) 0.145(8) 0.069(6) -0.053(5) 0.029(4) -0.052(5)
C341 0.037(3) 0.057(4) 0.039(3) -0.002(3) 0.009(3) 0.011(3)
C342 0.039(4) 0.095(5) 0.061(4) -0.018(3) -0.012(3) 0.021(4)
C343 0.040(4) 0.155(8) 0.065(5) -0.019(5) -0.008(4) 0.038(6)
C344 0.045(5) 0.161(10) 0.084(7) 0.022(6) 0.020(5) 0.062(7)
C345 0.085(6) 0.104(7) 0.088(7) 0.043(5) 0.054(5) 0.044(6)
C346 0.056(4) 0.067(4) 0.056(4) 0.015(3) 0.013(3) 0.013(3)
C410 0.077(5) 0.075(5) 0.106(6) -0.046(4) 0.042(5) -0.029(4)
C510 0.066(5) 0.054(4) 0.083(5) -0.025(3) -0.002(4) 0.011(4)
C611 0.055(4) 0.087(5) 0.065(5) -0.012(4) 0.004(3) 0.031(4)
C613 0.040(3) 0.035(3) 0.035(3) -0.004(2) 0.000(2) -0.008(2)
C615 0.037(3) 0.060(4) 0.078(5) 0.002(3) 0.015(3) 0.015(3)
C621 0.032(3) 0.056(4) 0.044(3) -0.009(3) 0.012(3) -0.006(3)
C623 0.033(3) 0.034(3) 0.050(4) -0.005(2) -0.001(3) -0.010(2)
C625 0.042(3) 0.063(4) 0.058(4) -0.017(3) 0.004(3) -0.004(3)
C631 0.044(4) 0.063(4) 0.059(4) -0.019(3) -0.007(3) 0.003(3)
C633 0.034(3) 0.040(3) 0.038(3) -0.004(2) 0.005(2) -0.004(2)
C635 0.045(3) 0.039(3) 0.075(5) -0.008(3) -0.005(3) -0.004(3)
C641 0.040(3) 0.044(3) 0.045(3) -0.009(2) 0.001(3) 0.000(3)
C643 0.027(3) 0.038(3) 0.040(3) -0.002(2) 0.007(2) 0.001(2)
C645 0.048(4) 0.051(4) 0.045(4) -0.014(3) -0.003(3) 0.004(3)
C711 0.032(3) 0.052(3) 0.037(3) -0.002(2) 0.007(2) 0.000(3)
C712 0.037(3) 0.060(4) 0.054(4) -0.009(3) -0.003(3) -0.004(3)
C713 0.041(4) 0.082(5) 0.058(4) -0.010(3) -0.010(3) 0.012(4)
C714 0.036(3) 0.082(5) 0.048(4) 0.004(3) 0.007(3) 0.019(3)
C715 0.055(4) 0.047(4) 0.058(4) 0.008(3) 0.012(3) 0.005(3)
C718 0.044(3) 0.048(4) 0.050(4) -0.005(3) -0.003(3) -0.003(3)
C721 0.043(3) 0.051(4) 0.045(4) -0.018(3) 0.004(3) -0.012(3)
C722 0.063(4) 0.053(4) 0.053(4) -0.012(3) -0.004(3) 0.000(3)
C723 0.095(6) 0.095(6) 0.040(4) -0.024(5) -0.014(4) -0.009(4)
C724 0.092(6) 0.088(6) 0.054(5) -0.024(5) 0.008(4) -0.029(4)
C725 0.071(5) 0.076(5) 0.087(6) -0.004(4) 0.009(4) -0.041(4)
C726 0.053(4) 0.060(4) 0.064(4) 0.007(3) -0.004(3) -0.024(3)
C731 0.033(3) 0.050(3) 0.065(4) -0.008(3) -0.004(3) 0.004(3)
C732 0.054(4) 0.114(6) 0.080(6) 0.031(4) 0.010(4) 0.027(5)
C733 0.078(6) 0.141(9) 0.158(10) 0.060(6) 0.025(6) 0.056(8)
C734 0.061(6) 0.128(8) 0.186(12) 0.023(6) -0.007(7) 0.071(9)
C735 0.101(7) 0.105(7) 0.115(8) -0.016(6) -0.059(6) 0.051(6)
C736 0.077(5) 0.063(4) 0.054(4) -0.013(4) -0.022(4) 0.011(3)
C741 0.034(3) 0.038(3) 0.042(3) -0.003(2) 0.006(2) 0.001(2)
C742 0.036(3) 0.063(4) 0.054(4) -0.009(3) 0.008(3) -0.018(3)
C743 0.048(4) 0.083(5) 0.060(4) -0.017(3) 0.024(3) -0.031(4)
C744 0.073(5) 0.078(5) 0.047(4) -0.020(4) 0.010(4) -0.024(3)
C745 0.055(4) 0.069(4) 0.045(4) -0.018(3) 0.001(3) -0.007(3)
C746 0.041(3) 0.047(3) 0.047(4) -0.008(3) 0.005(3) 0.001(3)
C810 0.065(5) 0.077(5) 0.082(5) -0.031(4) 0.029(4) 0.004(4)
C912 0.106(10) 0.29(2) 0.49(3) -0.039(12) -0.005(15) -0.29(2)
C913 0.105(9) 0.125(10) 0.30(2) -0.014(7) -0.076(11) -0.031(11)
C914 0.196(14) 0.145(11) 0.151(11) 0.078(10) -0.066(10) -0.084(9)
C915 0.25(2) 0.26(2) 0.51(4) -0.166(17) 0.13(2) -0.28(2)
C922 0.119(9) 0.162(11) 0.172(12) 0.026(8) 0.035(8) 0.095(10)
C923 0.148(14) 0.213(19) 0.30(2) -0.043(13) -0.130(16) 0.104(19)
C924 0.131(11) 0.178(13) 0.176(13) 0.023(11) -0.047(10) 0.037(11)
C925 0.28(2) 0.118(12) 0.24(2) -0.039(12) -0.057(17) 0.080(13)
C932 0.34(2) 0.135(11) 0.098(9) -0.069(13) -0.042(11) -0.029(8)
C933 0.50(4) 0.124(13) 0.179(16) -0.130(19) -0.06(2) 0.018(11)
C934 0.105(11) 0.147(15) 0.50(4) -0.067(10) -0.054(16) 0.069(18)
C935 0.26(2) 0.161(13) 0.235(18) -0.047(13) 0.170(16) 0.011(12)

loop_
_atom_type_symbol
_atom_type_radius_bond
Ru 1.25
Fe 1.17
O 0.73
N 0.75
C 0.77
H 0.32

loop_
_geom_angle_atom_site_label_1
_geom_angle_atom_site_label_2
_geom_angle_atom_site_label_3
_geom_angle
C1 Ru1 N214 102.1(2)
C1 Ru1 N224 95.30(19)
N214 Ru1 N224 90.00(18)
C1 Ru1 N244 91.0(2)
N214 Ru1 N244 91.63(17)
N224 Ru1 N244 172.96(16)
C1 Ru1 N234 86.4(2)
N214 Ru1 N234 171.49(16)
N224 Ru1 N234 88.98(17)
N244 Ru1 N234 88.40(16)
C1 Ru1 Ru2 162.93(17)
N214 Ru1 Ru2 94.00(12)
N224 Ru1 Ru2 90.23(12)
N244 Ru1 Ru2 82.82(11)
N234 Ru1 Ru2 77.56(11)
C7 Ru2 N242 96.45(19)
C7 Ru2 N232 98.21(19)
N242 Ru2 N232 93.30(17)
C7 Ru2 N222 90.85(19)
N242 Ru2 N222 172.04(16)
N232 Ru2 N222 88.77(17)
C7 Ru2 N212 88.39(19)
N242 Ru2 N212 88.73(16)
N232 Ru2 N212 172.82(16)
N222 Ru2 N212 88.31(16)
C7 Ru2 Ru1 165.30(16)
N242 Ru2 Ru1 90.22(11)
N232 Ru2 Ru1 94.45(11)
N222 Ru2 Ru1 81.96(12)
N212 Ru2 Ru1 78.64(11)
C13 Ru3 N624 100.7(2)
C13 Ru3 N614 93.2(2)
N624 Ru3 N614 91.10(17)
C13 Ru3 N634 93.25(19)
N624 Ru3 N634 88.92(17)
N614 Ru3 N634 173.42(16)
C13 Ru3 N644 86.74(19)
N624 Ru3 N644 172.37(16)
N614 Ru3 N644 90.11(16)
N634 Ru3 N644 89.02(17)
C13 Ru3 Ru4 165.14(17)
N624 Ru3 Ru4 94.09(12)
N614 Ru3 Ru4 87.85(12)
N634 Ru3 Ru4 85.59(11)
N644 Ru3 Ru4 78.43(11)
C19 Ru4 N642 96.69(19)
C19 Ru4 N632 96.2(2)
N642 Ru4 N632 93.09(17)
C19 Ru4 N612 90.8(2)
N642 Ru4 N612 88.76(17)
N632 Ru4 N612 172.42(16)
C19 Ru4 N622 89.81(19)
N642 Ru4 N622 173.14(16)
N632 Ru4 N622 88.34(17)
N612 Ru4 N622 88.97(17)
C19 Ru4 Ru3 168.32(16)
N642 Ru4 Ru3 94.00(12)
N632 Ru4 Ru3 87.84(11)
N612 Ru4 Ru3 84.70(12)
N622 Ru4 Ru3 79.35(11)
C41 Fe1 C49 168.3(4)
C41 Fe1 C410 149.9(4)
C49 Fe1 C410 40.7(3)
C41 Fe1 C47 108.9(3)
C49 Fe1 C47 67.7(3)
C410 Fe1 C47 69.0(3)
C41 Fe1 C42 40.7(4)
C49 Fe1 C42 129.6(4)
C410 Fe1 C42 168.2(4)
C47 Fe1 C42 116.0(3)
C41 Fe1 C45 41.0(3)
C49 Fe1 C45 149.1(4)
C410 Fe1 C45 117.5(4)
C47 Fe1 C45 133.1(3)
C42 Fe1 C45 67.7(4)
C41 Fe1 C48 129.5(4)
C49 Fe1 C48 40.8(3)
C410 Fe1 C48 69.5(3)
C47 Fe1 C48 40.4(2)
C42 Fe1 C48 107.0(3)
C45 Fe1 C48 170.0(4)
C41 Fe1 C46 117.3(3)
C49 Fe1 C46 68.1(3)
C410 Fe1 C46 41.2(2)
C47 Fe1 C46 40.8(2)
C42 Fe1 C46 149.1(4)
C45 Fe1 C46 111.1(3)
C48 Fe1 C46 68.7(3)
C41 Fe1 C43 67.9(4)
C49 Fe1 C43 108.3(4)
C410 Fe1 C43 130.7(4)
C47 Fe1 C43 146.8(3)
C42 Fe1 C43 39.6(4)
C45 Fe1 C43 67.4(3)
C48 Fe1 C43 114.5(3)
C46 Fe1 C43 170.9(3)
C41 Fe1 C44 68.3(4)
C49 Fe1 C44 116.5(4)
C410 Fe1 C44 109.5(4)
C47 Fe1 C44 172.3(3)
C42 Fe1 C44 67.0(4)
C45 Fe1 C44 40.2(3)
C48 Fe1 C44 147.0(3)
C46 Fe1 C44 133.3(3)
C43 Fe1 C44 39.8(3)
C32 Fe2 C33 40.6(2)
C32 Fe2 C34 68.8(3)
C33 Fe2 C34 40.6(2)
C32 Fe2 C38 161.5(3)
C33 Fe2 C38 124.6(2)
C34 Fe2 C38 106.9(3)
C32 Fe2 C31 41.2(2)
C33 Fe2 C31 68.7(2)
C34 Fe2 C31 69.1(2)
C38 Fe2 C31 155.8(3)
C32 Fe2 C37 156.6(2)
C33 Fe2 C37 160.8(3)
C34 Fe2 C37 123.4(3)
C38 Fe2 C37 40.8(2)
C31 Fe2 C37 120.2(2)
C32 Fe2 C36 121.9(2)
C33 Fe2 C36 157.4(3)
C34 Fe2 C36 160.8(3)
C38 Fe2 C36 68.1(2)
C31 Fe2 C36 107.4(2)
C37 Fe2 C36 40.7(2)
C32 Fe2 C39 125.5(3)
C33 Fe2 C39 108.5(3)
C34 Fe2 C39 120.8(3)
C38 Fe2 C39 40.0(3)
C31 Fe2 C39 162.5(3)
C37 Fe2 C39 68.3(3)
C36 Fe2 C39 68.1(2)
C32 Fe2 C35 69.0(3)
C33 Fe2 C35 68.3(3)
C34 Fe2 C35 40.8(2)
C38 Fe2 C35 120.3(3)
C31 Fe2 C35 41.2(2)
C37 Fe2 C35 106.2(3)
C36 Fe2 C35 124.3(2)
C39 Fe2 C35 155.4(3)
C32 Fe2 C310 108.4(3)
C33 Fe2 C310 122.3(3)
C34 Fe2 C310 156.7(2)
C38 Fe2 C310 68.0(3)
C31 Fe2 C310 125.0(2)
C37 Fe2 C310 68.5(3)
C36 Fe2 C310 40.5(2)
C39 Fe2 C310 40.7(2)
C35 Fe2 C310 161.7(2)
C810 Fe3 C86 41.4(2)
C810 Fe3 C84 125.6(3)
C86 Fe3 C84 163.5(3)
C810 Fe3 C85 108.2(3)
C86 Fe3 C85 125.5(3)
C84 Fe3 C85 41.4(3)
C810 Fe3 C82 157.3(3)
C86 Fe3 C82 121.2(3)
C84 Fe3 C82 67.4(3)
C85 Fe3 C82 68.1(4)
C810 Fe3 C81 122.9(3)
C86 Fe3 C81 108.6(3)
C84 Fe3 C81 68.1(3)
C85 Fe3 C81 40.8(3)
C82 Fe3 C81 39.7(3)
C810 Fe3 C89 41.1(3)
C86 Fe3 C89 68.2(3)
C84 Fe3 C89 108.8(3)
C85 Fe3 C89 123.2(4)
C82 Fe3 C89 159.8(3)
C81 Fe3 C89 159.4(4)
C810 Fe3 C87 68.9(3)
C86 Fe3 C87 40.9(2)
C84 Fe3 C87 154.4(3)
C85 Fe3 C87 162.3(3)
C82 Fe3 C87 107.4(3)
C81 Fe3 C87 124.9(3)
C89 Fe3 C87 66.9(3)
C810 Fe3 C88 69.1(3)
C86 Fe3 C88 68.3(3)
C84 Fe3 C88 120.6(3)
C85 Fe3 C88 157.3(3)
C82 Fe3 C88 123.2(4)
C81 Fe3 C88 159.5(4)
C89 Fe3 C88 40.1(3)
C87 Fe3 C88 39.6(3)
C810 Fe3 C83 162.5(3)
C86 Fe3 C83 154.4(3)
C84 Fe3 C83 40.8(3)
C85 Fe3 C83 68.9(3)
C82 Fe3 C83 39.2(3)
C81 Fe3 C83 67.0(3)
C89 Fe3 C83 124.9(3)
C87 Fe3 C83 119.2(3)
C88 Fe3 C83 106.5(3)
C55 Fe4 C53 68.0(3)
C55 Fe4 C54 40.8(3)
C53 Fe4 C54 39.6(3)
C55 Fe4 C51 40.9(3)
C53 Fe4 C51 67.8(3)
C54 Fe4 C51 68.0(3)
C55 Fe4 C59 122.2(3)
C53 Fe4 C59 124.3(3)
C54 Fe4 C59 108.6(3)
C51 Fe4 C59 158.1(3)
C55 Fe4 C56 122.1(3)
C53 Fe4 C56 158.1(3)
C54 Fe4 C56 159.7(3)
C51 Fe4 C56 106.2(3)
C59 Fe4 C56 69.2(3)
C55 Fe4 C52 67.9(3)
C53 Fe4 C52 40.1(3)
C54 Fe4 C52 67.0(3)
C51 Fe4 C52 40.1(3)
C59 Fe4 C52 160.4(3)
C56 Fe4 C52 121.8(3)
C55 Fe4 C510 106.5(3)
C53 Fe4 C510 160.0(3)
C54 Fe4 C510 123.9(3)
C51 Fe4 C510 121.6(3)
C59 Fe4 C510 41.0(3)
C56 Fe4 C510 41.3(2)
C52 Fe4 C510 157.6(3)
C55 Fe4 C58 158.4(3)
C53 Fe4 C58 109.0(3)
C54 Fe4 C58 123.3(3)
C51 Fe4 C58 159.7(3)
C59 Fe4 C58 40.4(3)
C56 Fe4 C58 69.0(3)
C52 Fe4 C58 124.5(3)
C510 Fe4 C58 68.6(3)
C55 Fe4 C57 159.0(3)
C53 Fe4 C57 123.1(3)
C54 Fe4 C57 158.5(3)
C51 Fe4 C57 122.7(3)
C59 Fe4 C57 68.7(3)
C56 Fe4 C57 41.1(3)
C52 Fe4 C57 108.0(3)
C510 Fe4 C57 69.0(3)
C58 Fe4 C57 40.8(3)
C915 O911 C912 108.3(11)
C922 O921 C925 108.2(11)
C932 O931 C935 105.0(11)
C213 N212 C211 118.4(4)
C213 N212 Ru2 124.0(3)
C211 N212 Ru2 117.6(3)
C213 N214 C215 121.5(4)
C213 N214 Ru1 114.5(3)
C215 N214 Ru1 123.5(4)
C223 N222 C221 117.4(4)
C223 N222 Ru2 122.1(3)
C221 N222 Ru2 120.5(3)
C223 N224 C225 120.4(4)
C223 N224 Ru1 116.4(3)
C225 N224 Ru1 123.1(3)
C233 N232 C231 122.2(4)
C233 N232 Ru2 113.9(3)
C231 N232 Ru2 122.7(3)
C233 N234 C235 117.1(4)
C233 N234 Ru1 123.3(4)
C235 N234 Ru1 119.3(3)
C243 N242 C241 119.4(4)
C243 N242 Ru2 118.3(3)
C241 N242 Ru2 122.2(3)
C243 N244 C245 118.9(4)
C243 N244 Ru1 122.4(3)
C245 N244 Ru1 118.6(3)
C613 N612 C611 117.4(5)
C613 N612 Ru4 120.9(4)
C611 N612 Ru4 121.6(4)
C613 N614 C615 119.1(5)
C613 N614 Ru3 118.9(3)
C615 N614 Ru3 122.0(4)
C623 N622 C621 118.7(4)
C623 N622 Ru4 124.6(3)
C621 N622 Ru4 116.7(3)
C623 N624 C625 120.9(5)
C623 N624 Ru3 115.3(3)
C625 N624 Ru3 123.8(4)
C633 N632 C631 119.3(4)
C633 N632 Ru4 118.7(3)
C631 N632 Ru4 122.0(4)
C633 N634 C635 119.1(4)
C633 N634 Ru3 121.2(3)
C635 N634 Ru3 119.6(3)
C643 N642 C641 120.2(4)
C643 N642 Ru4 115.9(3)
C641 N642 Ru4 122.6(3)
C643 N644 C645 116.3(4)
C643 N644 Ru3 124.6(3)
C645 N644 Ru3 119.1(3)
C2 C1 Ru1 177.3(5)
C1 C2 C3 175.6(6)
C4 C3 C2 178.3(7)
C3 C4 C5 174.4(7)
C6 C5 C4 176.8(7)
C5 C6 C46 175.7(7)
C8 C7 Ru2 173.0(5)
C7 C8 C9 177.5(6)
C10 C9 C8 177.2(6)
C9 C10 C11 178.4(6)
C12 C11 C10 178.0(6)
C11 C12 C31 178.0(6)
C14 C13 Ru3 174.0(5)
C13 C14 C15 174.5(6)
C16 C15 C14 176.4(7)
C15 C16 C17 173.5(7)
C18 C17 C16 176.8(7)
C17 C18 C86 175.5(7)
C20 C19 Ru4 172.9(5)
C19 C20 C21 174.0(6)
C22 C21 C20 177.4(7)
C21 C22 C23 177.4(7)
C24 C23 C22 178.0(7)
C23 C24 C56 179.8(8)
C12 C31 C32 126.5(5)
C12 C31 C35 126.3(5)
C32 C31 C35 107.2(5)
C12 C31 Fe2 126.1(4)
C32 C31 Fe2 68.9(3)
C35 C31 Fe2 69.8(3)
C33 C32 C31 108.1(6)
C33 C32 Fe2 69.9(4)
C31 C32 Fe2 69.9(3)
C33 C32 H32 126.00
C31 C32 H32 126.00
Fe2 C32 H32 125.80
C32 C33 C34 109.0(5)
C32 C33 Fe2 69.5(3)
C34 C33 Fe2 69.9(3)
C32 C33 H33 125.50
C34 C33 H33 125.50
Fe2 C33 H33 126.70
C33 C34 C35 107.9(6)
C33 C34 Fe2 69.5(3)
C35 C34 Fe2 70.1(3)
C33 C34 H34 126.00
C35 C34 H34 126.00
Fe2 C34 H34 126.00
C34 C35 C31 107.8(6)
C34 C35 Fe2 69.1(3)
C31 C35 Fe2 69.0(3)
C34 C35 H35 126.10
C31 C35 H35 126.10
Fe2 C35 H35 127.30
C310 C36 C37 108.6(5)
C310 C36 Fe2 70.1(3)
C37 C36 Fe2 69.6(3)
C310 C36 H36 125.70
C37 C36 H36 125.70
Fe2 C36 H36 126.10
C36 C37 C38 106.9(6)
C36 C37 Fe2 69.7(3)
C38 C37 Fe2 69.4(3)
C36 C37 H37 126.60
C38 C37 H37 126.60
Fe2 C37 H37 126.00
C39 C38 C37 108.9(6)
C39 C38 Fe2 70.3(4)
C37 C38 Fe2 69.8(3)
C39 C38 H38 125.50
C37 C38 H38 125.50
Fe2 C38 H38 126.00
C38 C39 C310 108.3(6)
C38 C39 Fe2 69.7(4)
C310 C39 Fe2 70.0(3)
C38 C39 H39 125.80
C310 C39 H39 125.80
Fe2 C39 H39 126.00
C42 C41 C45 106.4(8)
C42 C41 Fe1 70.0(6)
C45 C41 Fe1 70.0(5)
C42 C41 H41 126.80
C45 C41 H41 126.80
Fe1 C41 H41 124.80
C43 C42 C41 109.1(8)
C43 C42 Fe1 70.9(6)
C41 C42 Fe1 69.3(5)
C43 C42 H42 125.40
C41 C42 H42 125.40
Fe1 C42 H42 126.00
C42 C43 C44 108.6(8)
C42 C43 Fe1 69.5(5)
C44 C43 Fe1 70.4(5)
C42 C43 H43 125.70
C44 C43 H43 125.70
Fe1 C43 H43 125.90
C43 C44 C45 107.6(8)
C43 C44 Fe1 69.8(5)
C45 C44 Fe1 69.0(5)
C43 C44 H44 126.20
C45 C44 H44 126.20
Fe1 C44 H44 126.60
C44 C45 C41 108.3(8)
C44 C45 Fe1 70.8(5)
C41 C45 Fe1 69.0(5)
C44 C45 H45 125.90
C41 C45 H45 125.90
Fe1 C45 H45 125.80
C47 C46 C6 125.0(6)
C47 C46 C410 107.4(5)
C6 C46 C410 127.6(6)
C47 C46 Fe1 69.1(4)
C6 C46 Fe1 127.0(5)
C410 C46 Fe1 68.8(4)
C48 C47 C46 109.4(6)
C48 C47 Fe1 70.0(4)
C46 C47 Fe1 70.1(4)
C48 C47 H47 125.30
C46 C47 H47 125.30
Fe1 C47 H47 126.10
C47 C48 C49 106.5(6)
C47 C48 Fe1 69.6(4)
C49 C48 Fe1 69.1(5)
C47 C48 H48 126.70
C49 C48 H48 126.70
Fe1 C48 H48 126.10
C410 C49 C48 110.3(6)
C410 C49 Fe1 69.9(5)
C48 C49 Fe1 70.1(4)
C410 C49 H49 124.90
C48 C49 H49 124.90
Fe1 C49 H49 126.70
C52 C51 C55 107.5(7)
C52 C51 Fe4 70.2(4)
C55 C51 Fe4 68.9(4)
C52 C51 H51 126.30
C55 C51 H51 126.30
Fe4 C51 H51 126.10
C53 C52 C51 108.4(7)
C53 C52 Fe4 69.4(5)
C51 C52 Fe4 69.7(4)
C53 C52 H52 125.80
C51 C52 H52 125.80
Fe4 C52 H52 126.70
C54 C53 C52 108.5(7)
C54 C53 Fe4 70.2(5)
C52 C53 Fe4 70.5(4)
C54 C53 H53 125.80
C52 C53 H53 125.80
Fe4 C53 H53 125.00
C53 C54 C55 108.7(7)
C53 C54 Fe4 70.2(5)
C55 C54 Fe4 69.2(4)
C53 C54 H54 125.70
C55 C54 H54 125.70
Fe4 C54 H54 126.50
C54 C55 C51 107.0(7)
C54 C55 Fe4 70.0(4)
C51 C55 Fe4 70.2(4)
C54 C55 H55 126.50
C51 C55 H55 126.50
Fe4 C55 H55 124.90
C24 C56 C57 126.1(6)
C24 C56 C510 126.4(6)
C57 C56 C510 107.4(5)
C24 C56 Fe4 126.4(5)
C57 C56 Fe4 69.7(4)
C510 C56 Fe4 69.5(4)
C58 C57 C56 107.8(6)
C58 C57 Fe4 69.4(4)
C56 C57 Fe4 69.1(4)
C58 C57 H57 126.10
C56 C57 H57 126.10
Fe4 C57 H57 126.90
C59 C58 C57 108.6(6)
C59 C58 Fe4 69.5(4)
C57 C58 Fe4 69.7(4)
C59 C58 H58 125.70
C57 C58 H58 125.70
Fe4 C58 H58 126.60
C58 C59 C510 108.5(6)
C58 C59 Fe4 70.0(4)
C510 C59 Fe4 69.8(4)
C58 C59 H59 125.80
C510 C59 H59 125.80
Fe4 C59 H59 126.00
C82 C81 C85 108.5(7)
C82 C81 Fe3 70.0(5)
C85 C81 Fe3 69.2(4)
C82 C81 H81 125.70
C85 C81 H81 125.70
Fe3 C81 H81 126.60
C83 C82 C81 110.6(8)
C83 C82 Fe3 71.7(5)
C81 C82 Fe3 70.3(5)
C83 C82 H82 124.70
C81 C82 H82 124.70
Fe3 C82 H82 124.80
C82 C83 C84 106.9(7)
C82 C83 Fe3 69.1(5)
C84 C83 Fe3 68.1(5)
C82 C83 H83 126.60
C84 C83 H83 126.60
Fe3 C83 H83 127.80
C83 C84 C85 108.0(7)
C83 C84 Fe3 71.1(4)
C85 C84 Fe3 69.3(4)
C83 C84 H84 126.00
C85 C84 H84 126.00
Fe3 C84 H84 125.20
C81 C85 C84 106.0(7)
C81 C85 Fe3 70.0(4)
C84 C85 Fe3 69.3(4)
C81 C85 H85 127.00
C84 C85 H85 127.00
Fe3 C85 H85 125.30
C87 C86 C18 123.9(6)
C87 C86 C810 107.6(5)
C18 C86 C810 128.5(6)
C87 C86 Fe3 70.3(4)
C18 C86 Fe3 125.8(5)
C810 C86 Fe3 69.3(4)
C88 C87 C86 109.3(7)
C88 C87 Fe3 70.8(4)
C86 C87 Fe3 68.8(4)
C88 C87 H87 125.30
C86 C87 H87 125.30
Fe3 C87 H87 126.70
C87 C88 C89 107.3(6)
C87 C88 Fe3 69.6(4)
C89 C88 Fe3 69.2(4)
C87 C88 H88 126.30
C89 C88 H88 126.30
Fe3 C88 H88 126.40
C88 C89 C810 109.8(6)
C88 C89 Fe3 70.8(5)
C810 C89 Fe3 68.8(4)
C88 C89 H89 125.10
C810 C89 H89 125.10
Fe3 C89 H89 126.90
N212 C211 H21A 109.50
N212 C211 H21B 109.50
H21A C211 H21B 109.50
N212 C211 H21C 109.50
H21A C211 H21C 109.50
H21B C211 H21C 109.50
N214 C213 N212 120.6(5)
N214 C213 C311 119.4(4)
N212 C213 C311 120.1(4)
N214 C215 H21D 109.50
N214 C215 H21E 109.50
H21D C215 H21E 109.50
N214 C215 H21F 109.50
H21D C215 H21F 109.50
H21E C215 H21F 109.50
N222 C221 H22A 109.50
N222 C221 H22B 109.50
H22A C221 H22B 109.50
N222 C221 H22C 109.50
H22A C221 H22C 109.50
H22B C221 H22C 109.50
N222 C223 N224 120.8(5)
N222 C223 C321 119.3(5)
N224 C223 C321 119.8(4)
N224 C225 H22D 109.50
N224 C225 H22E 109.50
H22D C225 H22E 109.50
N224 C225 H22F 109.50
H22D C225 H22F 109.50
H22E C225 H22F 109.50
N232 C231 H23A 109.50
N232 C231 H23B 109.50
H23A C231 H23B 109.50
N232 C231 H23C 109.50
H23A C231 H23C 109.50
H23B C231 H23C 109.50
N234 C233 N232 121.0(5)
N234 C233 C331 118.9(5)
N232 C233 C331 120.1(5)
N234 C235 H23D 109.50
N234 C235 H23E 109.50
H23D C235 H23E 109.50
N234 C235 H23F 109.50
H23D C235 H23F 109.50
H23E C235 H23F 109.50
N242 C241 H24A 109.50
N242 C241 H24B 109.50
H24A C241 H24B 109.50
N242 C241 H24C 109.50
H24A C241 H24C 109.50
H24B C241 H24C 109.50
N244 C243 N242 119.9(5)
N244 C243 C341 119.6(5)
N242 C243 C341 120.5(4)
N244 C245 H24D 109.50
N244 C245 H24E 109.50
H24D C245 H24E 109.50
N244 C245 H24F 109.50
H24D C245 H24F 109.50
H24E C245 H24F 109.50
C36 C310 C39 107.2(6)
C36 C310 Fe2 69.4(3)
C39 C310 Fe2 69.3(3)
C36 C310 H310 126.40
C39 C310 H310 126.40
Fe2 C310 H310 126.50
C316 C311 C312 119.7(5)
C316 C311 C213 121.0(5)
C312 C311 C213 119.2(5)
C313 C312 C311 119.8(6)
C313 C312 H312 120.10
C311 C312 H312 120.10
C314 C313 C312 120.6(6)
C314 C313 H313 119.70
C312 C313 H313 119.70
C313 C314 C315 120.0(6)
C313 C314 H314 120.00
C315 C314 H314 120.00
C314 C315 C316 120.1(6)
C314 C315 H315 119.90
C316 C315 H315 119.90
C311 C316 C315 119.8(6)
C311 C316 H316 120.10
C315 C316 H316 120.10
C322 C321 C326 119.0(5)
C322 C321 C223 121.5(5)
C326 C321 C223 119.4(5)
C321 C322 C323 120.3(6)
C321 C322 H322 119.80
C323 C322 H322 119.80
C324 C323 C322 119.3(7)
C324 C323 H323 120.30
C322 C323 H323 120.30
C323 C324 C325 121.9(7)
C323 C324 H324 119.00
C325 C324 H324 119.00
C324 C325 C326 118.1(7)
C324 C325 H325 121.00
C326 C325 H325 121.00
C325 C326 C321 121.2(6)
C325 C326 H326 119.40
C321 C326 H326 119.40
C336 C331 C332 120.8(7)
C336 C331 C233 121.9(7)
C332 C331 C233 117.3(7)
C333 C332 C331 121.0(11)
C333 C332 H332 119.50
C331 C332 H332 119.50
C334 C333 C332 117.8(13)
C334 C333 H333 121.10
C332 C333 H333 121.10
C335 C334 C333 123.5(11)
C335 C334 H334 118.20
C333 C334 H334 118.20
C334 C335 C336 118.1(13)
C334 C335 H335 120.90
C336 C335 H335 120.90
C331 C336 C335 118.7(10)
C331 C336 H336 120.70
C335 C336 H336 120.70
C342 C341 C346 119.6(6)
C342 C341 C243 119.8(5)
C346 C341 C243 120.7(6)
C341 C342 C343 120.2(8)
C341 C342 H342 119.90
C343 C342 H342 119.90
C344 C343 C342 120.6(9)
C344 C343 H343 119.70
C342 C343 H343 119.70
C343 C344 C345 120.6(8)
C343 C344 H344 119.70
C345 C344 H344 119.70
C344 C345 C346 119.9(9)
C344 C345 H345 120.00
C346 C345 H345 120.00
C341 C346 C345 119.1(8)
C341 C346 H346 120.50
C345 C346 H346 120.50
C49 C410 C46 106.4(6)
C49 C410 Fe1 69.4(5)
C46 C410 Fe1 70.0(4)
C49 C410 H410 126.80
C46 C410 H410 126.80
Fe1 C410 H410 125.40
C59 C510 C56 107.7(6)
C59 C510 Fe4 69.3(4)
C56 C510 Fe4 69.2(4)
C59 C510 H510 126.10
C56 C510 H510 126.10
Fe4 C510 H510 126.90
N612 C611 H61A 109.50
N612 C611 H61B 109.50
H61A C611 H61B 109.50
N612 C611 H61C 109.50
H61A C611 H61C 109.50
H61B C611 H61C 109.50
N612 C613 N614 120.5(5)
N612 C613 C711 119.5(5)
N614 C613 C711 120.0(5)
N614 C615 H61D 109.50
N614 C615 H61E 109.50
H61D C615 H61E 109.50
N614 C615 H61F 109.50
H61D C615 H61F 109.50
H61E C615 H61F 109.50
N622 C621 H62A 109.50
N622 C621 H62B 109.50
H62A C621 H62B 109.50
N622 C621 H62C 109.50
H62A C621 H62C 109.50
H62B C621 H62C 109.50
N624 C623 N622 120.4(5)
N624 C623 C721 119.6(4)
N622 C623 C721 120.0(5)
N624 C625 H62D 109.50
N624 C625 H62E 109.50
H62D C625 H62E 109.50
N624 C625 H62F 109.50
H62D C625 H62F 109.50
H62E C625 H62F 109.50
N632 C631 H63A 109.50
N632 C631 H63B 109.50
H63A C631 H63B 109.50
N632 C631 H63C 109.50
H63A C631 H63C 109.50
H63B C631 H63C 109.50
N634 C633 N632 120.2(5)
N634 C633 C731 120.0(5)
N632 C633 C731 119.7(5)
N634 C635 H63D 109.50
N634 C635 H63E 109.50
H63D C635 H63E 109.50
N634 C635 H63F 109.50
H63D C635 H63F 109.50
H63E C635 H63F 109.50
N642 C641 H64A 109.50
N642 C641 H64B 109.50
H64A C641 H64B 109.50
N642 C641 H64C 109.50
H64A C641 H64C 109.50
H64B C641 H64C 109.50
N642 C643 N644 118.2(5)
N642 C643 C741 120.1(4)
N644 C643 C741 121.7(5)
N644 C645 H64D 109.50
N644 C645 H64E 109.50
H64D C645 H64E 109.50
N644 C645 H64F 109.50
H64D C645 H64F 109.50
H64E C645 H64F 109.50
C718 C711 C712 119.0(5)
C718 C711 C613 121.0(5)
C712 C711 C613 119.9(5)
C713 C712 C711 120.5(6)
C713 C712 H712 119.80
C711 C712 H712 119.80
C714 C713 C712 120.3(6)
C714 C713 H713 119.90
C712 C713 H713 119.90
C713 C714 C715 120.6(6)
C713 C714 H714 119.70
C715 C714 H714 119.70
C714 C715 C718 119.4(6)
C714 C715 H715 120.30
C718 C715 H715 120.30
C711 C718 C715 120.3(6)
C711 C718 H718 119.80
C715 C718 H718 119.80
C722 C721 C726 119.0(5)
C722 C721 C623 120.6(5)
C726 C721 C623 120.4(5)
C721 C722 C723 120.1(6)
C721 C722 H722 120.00
C723 C722 H722 120.00
C724 C723 C722 121.1(7)
C724 C723 H723 119.50
C722 C723 H723 119.50
C723 C724 C725 119.6(7)
C723 C724 H724 120.20
C725 C724 H724 120.20
C726 C725 C724 120.1(7)
C726 C725 H725 119.90
C724 C725 H725 119.90
C725 C726 C721 120.1(7)
C725 C726 H726 119.90
C721 C726 H726 119.90
C732 C731 C736 119.5(6)
C732 C731 C633 118.9(6)
C736 C731 C633 121.6(6)
C731 C732 C733 121.2(8)
C731 C732 H732 119.40
C733 C732 H732 119.40
C734 C733 C732 118.9(9)
C734 C733 H733 120.50
C732 C733 H733 120.50
C735 C734 C733 120.8(9)
C735 C734 H734 119.60
C733 C734 H734 119.60
C734 C735 C736 120.8(8)
C734 C735 H735 119.60
C736 C735 H735 119.60
C731 C736 C735 118.8(7)
C731 C736 H736 120.60
C735 C736 H736 120.60
C746 C741 C742 118.2(5)
C746 C741 C643 120.7(5)
C742 C741 C643 121.0(5)
C743 C742 C741 120.1(5)
C743 C742 H742 119.90
C741 C742 H742 119.90
C742 C743 C744 120.3(6)
C742 C743 H743 119.90
C744 C743 H743 119.90
C743 C744 C745 121.0(6)
C743 C744 H744 119.50
C745 C744 H744 119.50
C744 C745 C746 119.1(6)
C744 C745 H745 120.50
C746 C745 H745 120.50
C745 C746 C741 121.2(5)
C745 C746 H746 119.40
C741 C746 H746 119.40
C89 C810 C86 105.9(6)
C89 C810 Fe3 70.0(4)
C86 C810 Fe3 69.4(4)
C89 C810 H810 127.10
C86 C810 H810 127.10
Fe3 C810 H810 125.10
O911 C912 C913 112.4(12)
O911 C912 H91A 109.10
C913 C912 H91A 109.10
O911 C912 H91B 109.10
C913 C912 H91B 109.10
H91A C912 H91B 107.90
C912 C913 C914 99.7(12)
C912 C913 H91C 111.80
C914 C913 H91C 111.80
C912 C913 H91D 111.80
C914 C913 H91D 111.80
H91C C913 H91D 109.50
C915 C914 C913 106.1(11)
C915 C914 H91E 110.50
C913 C914 H91E 110.50
C915 C914 H91F 110.50
C913 C914 H91F 110.50
H91E C914 H91F 108.70
O911 C915 C914 112.2(14)
O911 C915 H91G 109.20
C914 C915 H91G 109.20
O911 C915 H91H 109.20
C914 C915 H91H 109.20
H91G C915 H91H 107.90
O921 C922 C924 108.9(10)
O921 C922 H92A 109.90
C924 C922 H92A 109.90
O921 C922 H92B 109.90
C924 C922 H92B 109.90
H92A C922 H92B 108.30
C924 C923 C925 102.2(16)
C924 C923 H92C 111.30
C925 C923 H92C 111.30
C924 C923 H92D 111.30
C925 C923 H92D 111.30
H92C C923 H92D 109.20
C922 C924 C923 103.9(13)
C922 C924 H92G 111.00
C923 C924 H92G 111.00
C922 C924 H92H 111.00
C923 C924 H92H 111.00
H92G C924 H92H 109.00
C923 C925 O921 104.9(12)
C923 C925 H92E 110.80
O921 C925 H92E 110.80
C923 C925 H92F 110.80
O921 C925 H92F 110.80
H92E C925 H92F 108.80
O931 C932 C933 111.4(13)
O931 C932 H93A 109.40
C933 C932 H93A 109.40
O931 C932 H93B 109.40
C933 C932 H93B 109.40
H93A C932 H93B 108.00
C932 C933 C934 94.8(13)
C932 C933 H93C 112.80
C934 C933 H93C 112.80
C932 C933 H93D 112.80
C934 C933 H93D 112.80
H93C C933 H93D 110.20
C935 C934 C933 97.3(13)
C935 C934 H93E 112.30
C933 C934 H93E 112.30
C935 C934 H93F 112.30
C933 C934 H93F 112.30
H93E C934 H93F 109.90
O931 C935 C934 107.3(15)
O931 C935 H93G 110.30
C934 C935 H93G 110.30
O931 C935 H93H 110.30
C934 C935 H93H 110.30
H93G C935 H93H 108.50

loop_
_geom_bond_atom_site_label_1
_geom_bond_atom_site_label_2
_geom_bond_distance
Ru1 C1 1.937(5)
Ru1 N214 1.984(4)
Ru1 N224 2.021(4)
Ru1 N244 2.067(4)
Ru1 N234 2.133(4)
Ru1 Ru2 2.4725(6)
Ru2 C7 1.953(5)
Ru2 N242 1.987(4)
Ru2 N232 1.989(4)
Ru2 N222 2.084(4)
Ru2 N212 2.104(4)
Ru3 C13 1.947(6)
Ru3 N624 2.001(4)
Ru3 N614 2.032(4)
Ru3 N634 2.041(4)
Ru3 N644 2.121(4)
Ru3 Ru4 2.4647(6)
Ru4 C19 1.951(5)
Ru4 N642 1.980(4)
Ru4 N632 2.026(4)
Ru4 N612 2.063(4)
Ru4 N622 2.130(4)
Fe1 C41 2.025(9)
Fe1 C49 2.027(8)
Fe1 C410 2.033(8)
Fe1 C47 2.035(7)
Fe1 C42 2.035(9)
Fe1 C45 2.037(9)
Fe1 C48 2.040(7)
Fe1 C46 2.049(7)
Fe1 C43 2.052(8)
Fe1 C44 2.061(8)
Fe2 C32 2.023(6)
Fe2 C33 2.028(6)
Fe2 C34 2.034(6)
Fe2 C38 2.034(6)
Fe2 C31 2.037(5)
Fe2 C37 2.039(6)
Fe2 C36 2.039(5)
Fe2 C39 2.041(6)
Fe2 C35 2.047(6)
Fe2 C310 2.049(6)
Fe3 C810 2.024(8)
Fe3 C86 2.025(7)
Fe3 C84 2.027(7)
Fe3 C85 2.027(7)
Fe3 C82 2.033(9)
Fe3 C81 2.037(7)
Fe3 C89 2.040(7)
Fe3 C87 2.046(7)
Fe3 C88 2.061(7)
Fe3 C83 2.066(8)
Fe4 C55 2.013(7)
Fe4 C53 2.022(8)
Fe4 C54 2.023(8)
Fe4 C51 2.030(7)
Fe4 C59 2.030(7)
Fe4 C56 2.032(7)
Fe4 C52 2.036(7)
Fe4 C510 2.037(7)
Fe4 C58 2.037(7)
Fe4 C57 2.041(7)
O911 C915 1.268(14)
O911 C912 1.365(16)
O921 C922 1.397(12)
O921 C925 1.530(16)
O931 C932 1.333(12)
O931 C935 1.397(13)
N212 C213 1.337(6)
N212 C211 1.471(6)
N214 C213 1.331(6)
N214 C215 1.459(6)
N222 C223 1.319(6)
N222 C221 1.469(6)
N224 C223 1.340(6)
N224 C225 1.461(6)
N232 C233 1.330(6)
N232 C231 1.459(6)
N234 C233 1.314(6)
N234 C235 1.476(6)
N242 C243 1.342(6)
N242 C241 1.462(6)
N244 C243 1.332(6)
N244 C245 1.466(6)
N612 C613 1.322(6)
N612 C611 1.449(7)
N614 C613 1.329(6)
N614 C615 1.458(7)
N622 C623 1.333(6)
N622 C621 1.484(6)
N624 C623 1.329(6)
N624 C625 1.463(6)
N632 C633 1.342(6)
N632 C631 1.454(6)
N634 C633 1.338(6)
N634 C635 1.449(6)
N642 C643 1.341(6)
N642 C641 1.464(6)
N644 C643 1.348(6)
N644 C645 1.481(6)
C1 C2 1.231(7)
C2 C3 1.379(7)
C3 C4 1.196(7)
C4 C5 1.382(8)
C5 C6 1.197(8)
C6 C46 1.429(8)
C7 C8 1.227(7)
C8 C9 1.377(7)
C9 C10 1.203(7)
C10 C11 1.372(7)
C11 C12 1.204(7)
C12 C31 1.423(7)
C13 C14 1.225(7)
C14 C15 1.352(8)
C15 C16 1.195(8)
C16 C17 1.388(8)
C17 C18 1.193(8)
C18 C86 1.425(8)
C19 C20 1.226(7)
C20 C21 1.369(8)
C21 C22 1.219(8)
C22 C23 1.350(8)
C23 C24 1.224(8)
C24 C56 1.409(8)
C31 C32 1.428(8)
C31 C35 1.436(8)
C32 C33 1.406(8)
C32 H32 0.9500
C33 C34 1.408(9)
C33 H33 0.9500
C34 C35 1.422(8)
C34 H34 0.9500
C35 H35 0.9500
C36 C310 1.415(8)
C36 C37 1.419(8)
C36 H36 0.9500
C37 C38 1.421(8)
C37 H37 0.9500
C38 C39 1.394(9)
C38 H38 0.9500
C39 C310 1.423(8)
C39 H39 0.9500
C41 C42 1.412(12)
C41 C45 1.422(12)
C41 H41 0.9500
C42 C43 1.384(13)
C42 H42 0.9500
C43 C44 1.401(10)
C43 H43 0.9500
C44 C45 1.409(11)
C44 H44 0.9500
C45 H45 0.9500
C46 C47 1.423(8)
C46 C410 1.438(9)
C47 C48 1.406(8)
C47 H47 0.9500
C48 C49 1.417(10)
C48 H48 0.9500
C49 C410 1.412(9)
C49 H49 0.9500
C51 C52 1.393(9)
C51 C55 1.411(10)
C51 H51 0.9500
C52 C53 1.391(10)
C52 H52 0.9500
C53 C54 1.370(10)
C53 H53 0.9500
C54 C55 1.407(10)
C54 H54 0.9500
C55 H55 0.9500
C56 C57 1.430(9)
C56 C510 1.434(9)
C57 C58 1.422(9)
C57 H57 0.9500
C58 C59 1.406(10)
C58 H58 0.9500
C59 C510 1.423(9)
C59 H59 0.9500
C81 C82 1.381(11)
C81 C85 1.418(11)
C81 H81 0.9500
C82 C83 1.375(10)
C82 H82 0.9500
C83 C84 1.429(11)
C83 H83 0.9500
C84 C85 1.433(10)
C84 H84 0.9500
C85 H85 0.9500
C86 C87 1.422(8)
C86 C810 1.430(8)
C87 C88 1.390(9)
C87 H87 0.9500
C88 C89 1.404(10)
C88 H88 0.9500
C89 C810 1.426(9)
C89 H89 0.9500
C211 H21A 0.9800
C211 H21B 0.9800
C211 H21C 0.9800
C213 C311 1.502(7)
C215 H21D 0.9800
C215 H21E 0.9800
C215 H21F 0.9800
C221 H22A 0.9800
C221 H22B 0.9800
C221 H22C 0.9800
C223 C321 1.508(7)
C225 H22D 0.9800
C225 H22E 0.9800
C225 H22F 0.9800
C231 H23A 0.9800
C231 H23B 0.9800
C231 H23C 0.9800
C233 C331 1.497(7)
C235 H23D 0.9800
C235 H23E 0.9800
C235 H23F 0.9800
C241 H24A 0.9800
C241 H24B 0.9800
C241 H24C 0.9800
C243 C341 1.501(7)
C245 H24D 0.9800
C245 H24E 0.9800
C245 H24F 0.9800
C310 H310 0.9500
C311 C316 1.370(7)
C311 C312 1.391(7)
C312 C313 1.374(8)
C312 H312 0.9500
C313 C314 1.363(9)
C313 H313 0.9500
C314 C315 1.374(9)
C314 H314 0.9500
C315 C316 1.388(8)
C315 H315 0.9500
C316 H316 0.9500
C321 C322 1.365(8)
C321 C326 1.389(8)
C322 C323 1.392(9)
C322 H322 0.9500
C323 C324 1.357(10)
C323 H323 0.9500
C324 C325 1.375(10)
C324 H324 0.9500
C325 C326 1.378(8)
C325 H325 0.9500
C326 H326 0.9500
C331 C336 1.354(10)
C331 C332 1.399(10)
C332 C333 1.373(12)
C332 H332 0.9500
C333 C334 1.37(2)
C333 H333 0.9500
C334 C335 1.36(2)
C334 H334 0.9500
C335 C336 1.438(12)
C335 H335 0.9500
C336 H336 0.9500
C341 C342 1.375(8)
C341 C346 1.379(8)
C342 C343 1.383(10)
C342 H342 0.9500
C343 C344 1.331(12)
C343 H343 0.9500
C344 C345 1.376(13)
C344 H344 0.9500
C345 C346 1.396(10)
C345 H345 0.9500
C346 H346 0.9500
C410 H410 0.9500
C510 H510 0.9500
C611 H61A 0.9800
C611 H61B 0.9800
C611 H61C 0.9800
C613 C711 1.507(7)
C615 H61D 0.9800
C615 H61E 0.9800
C615 H61F 0.9800
C621 H62A 0.9800
C621 H62B 0.9800
C621 H62C 0.9800
C623 C721 1.505(7)
C625 H62D 0.9800
C625 H62E 0.9800
C625 H62F 0.9800
C631 H63A 0.9800
C631 H63B 0.9800
C631 H63C 0.9800
C633 C731 1.503(7)
C635 H63D 0.9800
C635 H63E 0.9800
C635 H63F 0.9800
C641 H64A 0.9800
C641 H64B 0.9800
C641 H64C 0.9800
C643 C741 1.478(7)
C645 H64D 0.9800
C645 H64E 0.9800
C645 H64F 0.9800
C711 C718 1.376(7)
C711 C712 1.399(7)
C712 C713 1.381(8)
C712 H712 0.9500
C713 C714 1.357(9)
C713 H713 0.9500
C714 C715 1.388(9)
C714 H714 0.9500
C715 C718 1.398(8)
C715 H715 0.9500
C718 H718 0.9500
C721 C722 1.372(8)
C721 C726 1.395(8)
C722 C723 1.386(9)
C722 H722 0.9500
C723 C724 1.345(10)
C723 H723 0.9500
C724 C725 1.391(10)
C724 H724 0.9500
C725 C726 1.370(9)
C725 H725 0.9500
C726 H726 0.9500
C731 C732 1.362(9)
C731 C736 1.373(8)
C732 C733 1.390(10)
C732 H732 0.9500
C733 C734 1.356(13)
C733 H733 0.9500
C734 C735 1.347(13)
C734 H734 0.9500
C735 C736 1.401(10)
C735 H735 0.9500
C736 H736 0.9500
C741 C746 1.388(7)
C741 C742 1.397(7)
C742 C743 1.366(8)
C742 H742 0.9500
C743 C744 1.367(8)
C743 H743 0.9500
C744 C745 1.367(8)
C744 H744 0.9500
C745 C746 1.373(8)
C745 H745 0.9500
C746 H746 0.9500
C810 H810 0.9500
C912 C913 1.446(14)
C912 H91A 0.9900
C912 H91B 0.9900
C913 C914 1.481(16)
C913 H91C 0.9900
C913 H91D 0.9900
C914 C915 1.419(17)
C914 H91E 0.9900
C914 H91F 0.9900
C915 H91G 0.9900
C915 H91H 0.9900
C922 C924 1.508(15)
C922 H92A 0.9900
C922 H92B 0.9900
C923 C924 1.522(17)
C923 C925 1.52(2)
C923 H92C 0.9900
C923 H92D 0.9900
C924 H92G 0.9900
C924 H92H 0.9900
C925 H92E 0.9900
C925 H92F 0.9900
C932 C933 1.463(18)
C932 H93A 0.9900
C932 H93B 0.9900
C933 C934 1.57(2)
C933 H93C 0.9900
C933 H93D 0.9900
C934 C935 1.41(2)
C934 H93E 0.9900
C934 H93F 0.9900
C935 H93G 0.9900
C935 H93H 0.9900

loop_
_geom_torsion_atom_site_label_1
_geom_torsion_atom_site_label_2
_geom_torsion_atom_site_label_3
_geom_torsion_atom_site_label_4
_geom_torsion
C1 Ru1 Ru2 C7 -168.5(8)
N214 Ru1 Ru2 C7 -7.7(6)
N224 Ru1 Ru2 C7 82.3(6)
N244 Ru1 Ru2 C7 -98.8(6)
N234 Ru1 Ru2 C7 171.2(6)
C1 Ru1 Ru2 N242 -51.3(5)
N214 Ru1 Ru2 N242 109.50(17)
N224 Ru1 Ru2 N242 -160.48(17)
N244 Ru1 Ru2 N242 18.36(17)
N234 Ru1 Ru2 N242 -71.58(17)
C1 Ru1 Ru2 N232 42.0(6)
N214 Ru1 Ru2 N232 -157.17(17)
N224 Ru1 Ru2 N232 -67.15(18)
N244 Ru1 Ru2 N232 111.69(17)
N234 Ru1 Ru2 N232 21.75(17)
C1 Ru1 Ru2 N222 130.1(5)
N214 Ru1 Ru2 N222 -69.04(17)
N224 Ru1 Ru2 N222 20.98(17)
N244 Ru1 Ru2 N222 -160.19(16)
N234 Ru1 Ru2 N222 109.88(17)
C1 Ru1 Ru2 N212 -140.0(5)
N214 Ru1 Ru2 N212 20.85(17)
N224 Ru1 Ru2 N212 110.87(17)
N244 Ru1 Ru2 N212 -70.30(16)
N234 Ru1 Ru2 N212 -160.23(16)
C13 Ru3 Ru4 C19 -178.4(10)
N624 Ru3 Ru4 C19 -3.8(8)
N614 Ru3 Ru4 C19 87.2(8)
N634 Ru3 Ru4 C19 -92.4(8)
N644 Ru3 Ru4 C19 177.7(8)
C13 Ru3 Ru4 N642 25.3(6)
N624 Ru3 Ru4 N642 -160.03(17)
N614 Ru3 Ru4 N642 -69.08(17)
N634 Ru3 Ru4 N642 111.37(17)
N644 Ru3 Ru4 N642 21.47(16)
C13 Ru3 Ru4 N632 -67.6(6)
N624 Ru3 Ru4 N632 107.02(17)
N614 Ru3 Ru4 N632 -162.03(17)
N634 Ru3 Ru4 N632 18.42(17)
N644 Ru3 Ru4 N632 -71.48(16)
C13 Ru3 Ru4 N612 113.7(6)
N624 Ru3 Ru4 N612 -71.65(17)
N614 Ru3 Ru4 N612 19.31(17)
N634 Ru3 Ru4 N612 -160.25(17)
N644 Ru3 Ru4 N612 109.85(16)
C13 Ru3 Ru4 N622 -156.3(6)
N624 Ru3 Ru4 N622 18.30(17)
N614 Ru3 Ru4 N622 109.25(17)
N634 Ru3 Ru4 N622 -70.30(17)
N644 Ru3 Ru4 N622 -160.20(16)
C7 Ru2 N212 C213 146.5(4)
N242 Ru2 N212 C213 -117.0(4)
N232 Ru2 N212 C213 -10.5(15)
N222 Ru2 N212 C213 55.6(4)
Ru1 Ru2 N212 C213 -26.6(4)
C7 Ru2 N212 C211 -32.8(4)
N242 Ru2 N212 C211 63.7(4)
N232 Ru2 N212 C211 170.3(12)
N222 Ru2 N212 C211 -123.7(4)
Ru1 Ru2 N212 C211 154.2(3)
C1 Ru1 N214 C213 151.9(4)
N224 Ru1 N214 C213 -112.7(4)
N244 Ru1 N214 C213 60.5(4)
N234 Ru1 N214 C213 -29.6(13)
Ru2 Ru1 N214 C213 -22.5(4)
C1 Ru1 N214 C215 -36.5(4)
N224 Ru1 N214 C215 59.0(4)
N244 Ru1 N214 C215 -127.9(4)
N234 Ru1 N214 C215 142.1(10)
Ru2 Ru1 N214 C215 149.2(4)
C7 Ru2 N222 C223 166.4(4)
N242 Ru2 N222 C223 -37.1(14)
N232 Ru2 N222 C223 68.2(4)
N212 Ru2 N222 C223 -105.3(4)
Ru1 Ru2 N222 C223 -26.5(4)
C7 Ru2 N222 C221 -13.6(4)
N242 Ru2 N222 C221 143.0(11)
N232 Ru2 N222 C221 -111.8(4)
N212 Ru2 N222 C221 74.8(4)
Ru1 Ru2 N222 C221 153.5(4)
C1 Ru1 N224 C223 173.0(4)
N214 Ru1 N224 C223 70.9(4)
N244 Ru1 N224 C223 -32.6(16)
N234 Ru1 N224 C223 -100.7(4)
Ru2 Ru1 N224 C223 -23.1(4)
C1 Ru1 N224 C225 -10.4(5)
N214 Ru1 N224 C225 -112.6(4)
N244 Ru1 N224 C225 143.9(13)
N234 Ru1 N224 C225 75.8(4)
Ru2 Ru1 N224 C225 153.4(4)
C7 Ru2 N232 C233 166.6(4)
N242 Ru2 N232 C233 69.5(4)
N222 Ru2 N232 C233 -102.8(4)
N212 Ru2 N232 C233 -36.7(15)
Ru1 Ru2 N232 C233 -20.9(4)
C7 Ru2 N232 C231 -25.5(4)
N242 Ru2 N232 C231 -122.5(4)
N222 Ru2 N232 C231 65.1(4)
N212 Ru2 N232 C231 131.2(12)
Ru1 Ru2 N232 C231 147.0(4)
C1 Ru1 N234 C233 155.0(5)
N214 Ru1 N234 C233 -23.6(14)
N224 Ru1 N234 C233 59.6(4)
N244 Ru1 N234 C233 -113.8(4)
Ru2 Ru1 N234 C233 -30.8(4)
C1 Ru1 N234 C235 -18.3(4)
N214 Ru1 N234 C235 163.1(10)
N224 Ru1 N234 C235 -113.7(4)
N244 Ru1 N234 C235 72.8(4)
Ru2 Ru1 N234 C235 155.8(4)
C7 Ru2 N242 C243 145.7(4)
N232 Ru2 N242 C243 -115.6(4)
N222 Ru2 N242 C243 -10.7(14)
N212 Ru2 N242 C243 57.5(4)
Ru1 Ru2 N242 C243 -21.2(4)
C7 Ru2 N242 C241 -32.0(4)
N232 Ru2 N242 C241 66.7(4)
N222 Ru2 N242 C241 171.6(10)
N212 Ru2 N242 C241 -120.2(4)
Ru1 Ru2 N242 C241 161.2(4)
C1 Ru1 N244 C243 141.9(4)
N214 Ru1 N244 C243 -115.9(4)
N224 Ru1 N244 C243 -12.6(16)
N234 Ru1 N244 C243 55.6(4)
Ru2 Ru1 N244 C243 -22.1(4)
C1 Ru1 N244 C245 -34.2(4)
N214 Ru1 N244 C245 68.0(4)
N224 Ru1 N244 C245 171.3(13)
N234 Ru1 N244 C245 -120.6(4)
Ru2 Ru1 N244 C245 161.8(4)
C19 Ru4 N612 C613 167.7(4)
N642 Ru4 N612 C613 71.0(4)
N632 Ru4 N612 C613 -33.3(15)
N622 Ru4 N612 C613 -102.5(4)
Ru3 Ru4 N612 C613 -23.1(4)
C19 Ru4 N612 C611 -8.5(5)
N642 Ru4 N612 C611 -105.2(5)
N632 Ru4 N612 C611 150.5(12)
N622 Ru4 N612 C611 81.3(5)
Ru3 Ru4 N612 C611 160.7(5)
C13 Ru3 N614 C613 172.1(4)
N624 Ru3 N614 C613 71.3(4)
N634 Ru3 N614 C613 -18.9(18)
N644 Ru3 N614 C613 -101.2(4)
Ru4 Ru3 N614 C613 -22.8(4)
C13 Ru3 N614 C615 -8.8(5)
N624 Ru3 N614 C615 -109.6(4)
N634 Ru3 N614 C615 160.2(14)
N644 Ru3 N614 C615 77.9(4)
Ru4 Ru3 N614 C615 156.3(4)
C19 Ru4 N622 C623 153.9(5)
N642 Ru4 N622 C623 -7.6(17)
N632 Ru4 N622 C623 -109.9(4)
N612 Ru4 N622 C623 63.0(4)
Ru3 Ru4 N622 C623 -21.8(4)
C19 Ru4 N622 C621 -23.0(4)
N642 Ru4 N622 C621 175.5(13)
N632 Ru4 N622 C621 73.3(4)
N612 Ru4 N622 C621 -113.8(4)
Ru3 Ru4 N622 C621 161.4(4)
C13 Ru3 N624 C623 156.9(4)
N614 Ru3 N624 C623 -109.7(4)
N634 Ru3 N624 C623 63.8(4)
N644 Ru3 N624 C623 -10.6(14)
Ru4 Ru3 N624 C623 -21.7(4)
C13 Ru3 N624 C625 -24.7(5)
N614 Ru3 N624 C625 68.8(4)
N634 Ru3 N624 C625 -117.8(4)
N644 Ru3 N624 C625 167.8(11)
Ru4 Ru3 N624 C625 156.7(4)
C19 Ru4 N632 C633 145.2(4)
N642 Ru4 N632 C633 -117.7(4)
N612 Ru4 N632 C633 -13.6(15)
N622 Ru4 N632 C633 55.6(4)
Ru3 Ru4 N632 C633 -23.8(4)
C19 Ru4 N632 C631 -32.9(4)
N642 Ru4 N632 C631 64.2(4)
N612 Ru4 N632 C631 168.2(12)
N622 Ru4 N632 C631 -122.6(4)
Ru3 Ru4 N632 C631 158.0(4)
C13 Ru3 N634 C633 145.8(4)
N624 Ru3 N634 C633 -113.6(4)
N614 Ru3 N634 C633 -23.3(18)
N644 Ru3 N634 C633 59.1(4)
Ru4 Ru3 N634 C633 -19.4(4)
C13 Ru3 N634 C635 -36.5(4)
N624 Ru3 N634 C635 64.1(4)
N614 Ru3 N634 C635 154.4(14)
N644 Ru3 N634 C635 -123.2(4)
Ru4 Ru3 N634 C635 158.3(4)
C19 Ru4 N642 C643 161.2(4)
N632 Ru4 N642 C643 64.6(4)
N612 Ru4 N642 C643 -108.1(4)
N622 Ru4 N642 C643 -37.4(16)
Ru3 Ru4 N642 C643 -23.5(4)
C19 Ru4 N642 C641 -31.9(4)
N632 Ru4 N642 C641 -128.5(4)
N612 Ru4 N642 C641 58.8(4)
N622 Ru4 N642 C641 129.5(13)
Ru3 Ru4 N642 C641 143.4(4)
C13 Ru3 N644 C643 153.1(4)
N624 Ru3 N644 C643 -39.2(14)
N614 Ru3 N644 C643 59.9(4)
N634 Ru3 N644 C643 -113.5(4)
Ru4 Ru3 N644 C643 -27.8(4)
C13 Ru3 N644 C645 -24.9(4)
N624 Ru3 N644 C645 142.7(11)
N614 Ru3 N644 C645 -118.1(4)
N634 Ru3 N644 C645 68.4(4)
Ru4 Ru3 N644 C645 154.1(4)
N214 Ru1 C1 C2 -33(12)
N224 Ru1 C1 C2 -124(12)
N244 Ru1 C1 C2 59(12)
N234 Ru1 C1 C2 147(12)
Ru2 Ru1 C1 C2 127(11)
Ru1 C1 C2 C3 -161(8)
C1 C2 C3 C4 26(29)
C2 C3 C4 C5 -48(28)
C3 C4 C5 C6 -9(20)
C4 C5 C6 C46 -5(22)
N242 Ru2 C7 C8 20(4)
N232 Ru2 C7 C8 -75(4)
N222 Ru2 C7 C8 -163(4)
N212 Ru2 C7 C8 108(4)
Ru1 Ru2 C7 C8 136(4)
Ru2 C7 C8 C9 -67(16)
C7 C8 C9 C10 -33(24)
C8 C9 C10 C11 6(34)
C9 C10 C11 C12 -22(37)
C10 C11 C12 C31 23(34)
N624 Ru3 C13 C14 -5(5)
N614 Ru3 C13 C14 -97(5)
N634 Ru3 C13 C14 85(5)
N644 Ru3 C13 C14 173(5)
Ru4 Ru3 C13 C14 170(4)
Ru3 C13 C14 C15 -16(11)
C13 C14 C15 C16 5(17)
C14 C15 C16 C17 -9(18)
C15 C16 C17 C18 3(21)
C16 C17 C18 C86 -49(22)
N642 Ru4 C19 C20 18(4)
N632 Ru4 C19 C20 112(4)
N612 Ru4 C19 C20 -71(4)
N622 Ru4 C19 C20 -160(4)
Ru3 Ru4 C19 C20 -138(4)
Ru4 C19 C20 C21 53(9)
C19 C20 C21 C22 31(18)
C20 C21 C22 C23 -12(27)
C21 C22 C23 C24 26(32)
C22 C23 C24 C56 0(100)
C11 C12 C31 C32 -56(20)
C11 C12 C31 C35 125(19)
C11 C12 C31 Fe2 -145(19)
C32 Fe2 C31 C12 120.5(7)
C33 Fe2 C31 C12 158.2(6)
C34 Fe2 C31 C12 -158.2(6)
C38 Fe2 C31 C12 -73.4(8)
C37 Fe2 C31 C12 -40.8(6)
C36 Fe2 C31 C12 1.8(6)
C39 Fe2 C31 C12 74.2(10)
C35 Fe2 C31 C12 -120.8(7)
C310 Fe2 C31 C12 42.9(6)
C33 Fe2 C31 C32 37.6(4)
C34 Fe2 C31 C32 81.3(4)
C38 Fe2 C31 C32 166.0(6)
C37 Fe2 C31 C32 -161.3(4)
C36 Fe2 C31 C32 -118.8(4)
C39 Fe2 C31 C32 -46.4(9)
C35 Fe2 C31 C32 118.7(5)
C310 Fe2 C31 C32 -77.6(4)
C32 Fe2 C31 C35 -118.7(5)
C33 Fe2 C31 C35 -81.0(4)
C34 Fe2 C31 C35 -37.4(4)
C38 Fe2 C31 C35 47.4(7)
C37 Fe2 C31 C35 80.0(4)
C36 Fe2 C31 C35 122.6(4)
C39 Fe2 C31 C35 -165.0(7)
C310 Fe2 C31 C35 163.7(4)
C12 C31 C32 C33 -179.7(5)
C35 C31 C32 C33 -0.1(7)
Fe2 C31 C32 C33 -59.7(4)
C12 C31 C32 Fe2 -120.0(6)
C35 C31 C32 Fe2 59.5(4)
C34 Fe2 C32 C33 37.0(4)
C38 Fe2 C32 C33 -42.8(10)
C31 Fe2 C32 C33 119.1(5)
C37 Fe2 C32 C33 163.2(6)
C36 Fe2 C32 C33 -161.0(4)
C39 Fe2 C32 C33 -76.5(5)
C35 Fe2 C32 C33 80.8(4)
C310 Fe2 C32 C33 -118.4(4)
C33 Fe2 C32 C31 -119.1(5)
C34 Fe2 C32 C31 -82.1(4)
C38 Fe2 C32 C31 -161.9(8)
C37 Fe2 C32 C31 44.1(8)
C36 Fe2 C32 C31 80.0(4)
C39 Fe2 C32 C31 164.5(3)
C35 Fe2 C32 C31 -38.2(3)
C310 Fe2 C32 C31 122.5(3)
C31 C32 C33 C34 0.8(7)
Fe2 C32 C33 C34 -58.9(4)
C31 C32 C33 Fe2 59.7(4)
C34 Fe2 C33 C32 -120.5(5)
C38 Fe2 C33 C32 164.8(4)
C31 Fe2 C33 C32 -38.2(4)
C37 Fe2 C33 C32 -159.6(7)
C36 Fe2 C33 C32 46.2(8)
C39 Fe2 C33 C32 123.4(4)
C35 Fe2 C33 C32 -82.6(4)
C310 Fe2 C33 C32 80.7(4)
C32 Fe2 C33 C34 120.5(5)
C38 Fe2 C33 C34 -74.7(5)
C31 Fe2 C33 C34 82.3(4)
C37 Fe2 C33 C34 -39.1(9)
C36 Fe2 C33 C34 166.7(5)
C39 Fe2 C33 C34 -116.1(4)
C35 Fe2 C33 C34 37.9(4)
C310 Fe2 C33 C34 -158.8(4)
C32 C33 C34 C35 -1.2(7)
Fe2 C33 C34 C35 -59.8(4)
C32 C33 C34 Fe2 58.6(4)
C32 Fe2 C34 C33 -37.0(4)
C38 Fe2 C34 C33 123.9(4)
C31 Fe2 C34 C33 -81.3(4)
C37 Fe2 C34 C33 165.6(3)
C36 Fe2 C34 C33 -164.4(6)
C39 Fe2 C34 C33 82.6(4)
C35 Fe2 C34 C33 -119.0(6)
C310 Fe2 C34 C33 50.5(8)
C32 Fe2 C34 C35 82.0(4)
C33 Fe2 C34 C35 119.0(6)
C38 Fe2 C34 C35 -117.1(4)
C31 Fe2 C34 C35 37.7(4)
C37 Fe2 C34 C35 -75.4(5)
C36 Fe2 C34 C35 -45.4(9)
C39 Fe2 C34 C35 -158.4(4)
C310 Fe2 C34 C35 169.5(6)
C33 C34 C35 C31 1.0(7)
Fe2 C34 C35 C31 -58.4(4)
C33 C34 C35 Fe2 59.4(4)
C12 C31 C35 C34 179.0(5)
C32 C31 C35 C34 -0.6(7)
Fe2 C31 C35 C34 58.4(4)
C12 C31 C35 Fe2 120.6(6)
C32 C31 C35 Fe2 -59.0(4)
C32 Fe2 C35 C34 -81.5(4)
C33 Fe2 C35 C34 -37.7(4)
C38 Fe2 C35 C34 80.7(5)
C31 Fe2 C35 C34 -119.7(6)
C37 Fe2 C35 C34 122.7(4)
C36 Fe2 C35 C34 163.5(4)
C39 Fe2 C35 C34 49.5(8)
C310 Fe2 C35 C34 -166.7(8)
C32 Fe2 C35 C31 38.2(3)
C33 Fe2 C35 C31 82.0(4)
C34 Fe2 C35 C31 119.7(6)
C38 Fe2 C35 C31 -159.6(3)
C37 Fe2 C35 C31 -117.5(4)
C36 Fe2 C35 C31 -76.7(4)
C39 Fe2 C35 C31 169.2(5)
C310 Fe2 C35 C31 -47.0(10)
C32 Fe2 C36 C310 81.1(4)
C33 Fe2 C36 C310 47.5(7)
C34 Fe2 C36 C310 -159.6(7)
C38 Fe2 C36 C310 -81.3(4)
C31 Fe2 C36 C310 123.9(4)
C37 Fe2 C36 C310 -119.8(5)
C39 Fe2 C36 C310 -38.1(4)
C35 Fe2 C36 C310 166.1(4)
C32 Fe2 C36 C37 -159.1(4)
C33 Fe2 C36 C37 167.3(6)
C34 Fe2 C36 C37 -39.8(9)
C38 Fe2 C36 C37 38.5(4)
C31 Fe2 C36 C37 -116.3(4)
C39 Fe2 C36 C37 81.7(4)
C35 Fe2 C36 C37 -74.1(4)
C310 Fe2 C36 C37 119.8(5)
C310 C36 C37 C38 -0.2(7)
Fe2 C36 C37 C38 -59.7(4)
C310 C36 C37 Fe2 59.5(4)
C32 Fe2 C37 C36 49.6(8)
C33 Fe2 C37 C36 -165.2(7)
C34 Fe2 C37 C36 165.4(3)
C38 Fe2 C37 C36 -118.0(5)
C31 Fe2 C37 C36 81.7(4)
C39 Fe2 C37 C36 -81.2(4)
C35 Fe2 C37 C36 124.2(4)
C310 Fe2 C37 C36 -37.3(3)
C32 Fe2 C37 C38 167.7(6)
C33 Fe2 C37 C38 -47.1(10)
C34 Fe2 C37 C38 -76.6(5)
C31 Fe2 C37 C38 -160.3(4)
C36 Fe2 C37 C38 118.0(5)
C39 Fe2 C37 C38 36.8(4)
C35 Fe2 C37 C38 -117.8(4)
C310 Fe2 C37 C38 80.8(4)
C36 C37 C38 C39 0.3(7)
Fe2 C37 C38 C39 -59.6(4)
C36 C37 C38 Fe2 59.9(4)
C32 Fe2 C38 C39 -44.6(10)
C33 Fe2 C38 C39 -77.1(5)
C34 Fe2 C38 C39 -118.1(4)
C31 Fe2 C38 C39 165.5(5)
C37 Fe2 C38 C39 120.0(6)
C36 Fe2 C38 C39 81.6(4)
C35 Fe2 C38 C39 -160.4(4)
C310 Fe2 C38 C39 37.8(4)
C32 Fe2 C38 C37 -164.5(8)
C33 Fe2 C38 C37 162.9(4)
C34 Fe2 C38 C37 122.0(4)
C31 Fe2 C38 C37 45.5(8)
C36 Fe2 C38 C37 -38.3(4)
C39 Fe2 C38 C37 -120.0(6)
C35 Fe2 C38 C37 79.6(4)
C310 Fe2 C38 C37 -82.2(4)
C37 C38 C39 C310 -0.3(7)
Fe2 C38 C39 C310 -59.5(4)
C37 C38 C39 Fe2 59.3(4)
C32 Fe2 C39 C38 164.1(4)
C33 Fe2 C39 C38 122.2(4)
C34 Fe2 C39 C38 79.4(5)
C31 Fe2 C39 C38 -160.1(7)
C37 Fe2 C39 C38 -37.6(4)
C36 Fe2 C39 C38 -81.6(4)
C35 Fe2 C39 C38 44.1(8)
C310 Fe2 C39 C38 -119.4(6)
C32 Fe2 C39 C310 -76.5(4)
C33 Fe2 C39 C310 -118.4(4)
C34 Fe2 C39 C310 -161.2(4)
C38 Fe2 C39 C310 119.4(6)
C31 Fe2 C39 C310 -40.7(9)
C37 Fe2 C39 C310 81.9(4)
C36 Fe2 C39 C310 37.9(4)
C35 Fe2 C39 C310 163.5(5)
C49 Fe1 C41 C42 -37.1(19)
C410 Fe1 C41 C42 171.2(6)
C47 Fe1 C41 C42 -108.1(5)
C45 Fe1 C41 C42 116.9(7)
C48 Fe1 C41 C42 -67.7(6)
C46 Fe1 C41 C42 -151.8(5)
C43 Fe1 C41 C42 36.5(5)
C44 Fe1 C41 C42 79.6(5)
C49 Fe1 C41 C45 -154.0(16)
C410 Fe1 C41 C45 54.3(9)
C47 Fe1 C41 C45 135.0(5)
C42 Fe1 C41 C45 -116.9(7)
C48 Fe1 C41 C45 175.4(5)
C46 Fe1 C41 C45 91.3(5)
C43 Fe1 C41 C45 -80.4(5)
C44 Fe1 C41 C45 -37.3(5)
C45 C41 C42 C43 1.0(11)
Fe1 C41 C42 C43 -59.9(7)
C45 C41 C42 Fe1 60.9(6)
C41 Fe1 C42 C43 120.2(8)
C49 Fe1 C42 C43 -69.0(7)
C410 Fe1 C42 C43 -38(2)
C47 Fe1 C42 C43 -150.6(5)
C45 Fe1 C42 C43 80.9(6)
C48 Fe1 C42 C43 -108.1(6)
C46 Fe1 C42 C43 175.1(5)
C44 Fe1 C42 C43 37.2(5)
C49 Fe1 C42 C41 170.9(5)
C410 Fe1 C42 C41 -157.9(16)
C47 Fe1 C42 C41 89.3(5)
C45 Fe1 C42 C41 -39.2(5)
C48 Fe1 C42 C41 131.7(5)
C46 Fe1 C42 C41 54.9(8)
C43 Fe1 C42 C41 -120.2(8)
C44 Fe1 C42 C41 -82.9(6)
C41 C42 C43 C44 -0.9(12)
Fe1 C42 C43 C44 -59.8(7)
C41 C42 C43 Fe1 58.9(6)
C41 Fe1 C43 C42 -37.5(6)
C49 Fe1 C43 C42 130.7(6)
C410 Fe1 C43 C42 170.5(6)
C47 Fe1 C43 C42 53.7(9)
C45 Fe1 C43 C42 -82.0(7)
C48 Fe1 C43 C42 87.3(6)
C46 Fe1 C43 C42 -164.0(19)
C44 Fe1 C43 C42 -119.6(9)
C41 Fe1 C43 C44 82.1(7)
C49 Fe1 C43 C44 -109.7(6)
C410 Fe1 C43 C44 -69.9(7)
C47 Fe1 C43 C44 173.3(6)
C42 Fe1 C43 C44 119.6(9)
C45 Fe1 C43 C44 37.6(6)
C48 Fe1 C43 C44 -153.1(6)
C46 Fe1 C43 C44 -44(2)
C42 C43 C44 C45 0.5(12)
Fe1 C43 C44 C45 -58.8(7)
C42 C43 C44 Fe1 59.2(7)
C41 Fe1 C44 C43 -81.1(7)
C49 Fe1 C44 C43 87.2(7)
C410 Fe1 C44 C43 130.9(6)
C47 Fe1 C44 C43 -152(2)
C42 Fe1 C44 C43 -37.0(7)
C45 Fe1 C44 C43 -119.2(9)
C48 Fe1 C44 C43 49.0(10)
C46 Fe1 C44 C43 171.2(6)
C41 Fe1 C44 C45 38.0(6)
C49 Fe1 C44 C45 -153.6(5)
C410 Fe1 C44 C45 -109.9(6)
C47 Fe1 C44 C45 -32(3)
C42 Fe1 C44 C45 82.2(6)
C48 Fe1 C44 C45 168.2(6)
C46 Fe1 C44 C45 -69.6(7)
C43 Fe1 C44 C45 119.2(9)
C43 C44 C45 C41 0.2(11)
Fe1 C44 C45 C41 -59.1(6)
C43 C44 C45 Fe1 59.3(7)
C42 C41 C45 C44 -0.7(11)
Fe1 C41 C45 C44 60.2(7)
C42 C41 C45 Fe1 -60.9(6)
C41 Fe1 C45 C44 -119.2(8)
C49 Fe1 C45 C44 50.8(9)
C410 Fe1 C45 C44 88.1(6)
C47 Fe1 C45 C44 174.3(5)
C42 Fe1 C45 C44 -80.3(6)
C48 Fe1 C45 C44 -140.0(17)
C46 Fe1 C45 C44 133.0(5)
C43 Fe1 C45 C44 -37.3(5)
C49 Fe1 C45 C41 170.1(6)
C410 Fe1 C45 C41 -152.7(5)
C47 Fe1 C45 C41 -66.4(7)
C42 Fe1 C45 C41 38.9(5)
C48 Fe1 C45 C41 -21(2)
C46 Fe1 C45 C41 -107.8(5)
C43 Fe1 C45 C41 81.9(6)
C44 Fe1 C45 C41 119.2(8)
C5 C6 C46 C47 4(11)
C5 C6 C46 C410 -177(100)
C5 C6 C46 Fe1 93(10)
C41 Fe1 C46 C47 87.8(5)
C49 Fe1 C46 C47 -80.8(4)
C410 Fe1 C46 C47 -119.5(6)
C42 Fe1 C46 C47 50.9(8)
C45 Fe1 C46 C47 132.4(5)
C48 Fe1 C46 C47 -36.8(4)
C43 Fe1 C46 C47 -149(2)
C44 Fe1 C46 C47 172.9(5)
C41 Fe1 C46 C6 -31.0(7)
C49 Fe1 C46 C6 160.4(7)
C410 Fe1 C46 C6 121.8(8)
C47 Fe1 C46 C6 -118.8(7)
C42 Fe1 C46 C6 -67.9(9)
C45 Fe1 C46 C6 13.7(7)
C48 Fe1 C46 C6 -155.6(6)
C43 Fe1 C46 C6 92(2)
C44 Fe1 C46 C6 54.1(7)
C41 Fe1 C46 C410 -152.7(5)
C49 Fe1 C46 C410 38.7(5)
C47 Fe1 C46 C410 119.5(6)
C42 Fe1 C46 C410 170.3(7)
C45 Fe1 C46 C410 -108.1(5)
C48 Fe1 C46 C410 82.7(5)
C43 Fe1 C46 C410 -30(2)
C44 Fe1 C46 C410 -67.7(6)
C6 C46 C47 C48 -179.5(7)
C410 C46 C47 C48 0.9(8)
Fe1 C46 C47 C48 59.2(5)
C6 C46 C47 Fe1 121.3(7)
C410 C46 C47 Fe1 -58.3(5)
C41 Fe1 C47 C48 129.4(5)
C49 Fe1 C47 C48 -38.6(4)
C410 Fe1 C47 C48 -82.5(4)
C42 Fe1 C47 C48 85.8(6)
C45 Fe1 C47 C48 168.9(5)
C46 Fe1 C47 C48 -120.5(6)
C43 Fe1 C47 C48 51.0(8)
C44 Fe1 C47 C48 -163(2)
C41 Fe1 C47 C46 -110.1(5)
C49 Fe1 C47 C46 81.8(4)
C410 Fe1 C47 C46 37.9(4)
C42 Fe1 C47 C46 -153.7(5)
C45 Fe1 C47 C46 -70.6(6)
C48 Fe1 C47 C46 120.5(6)
C43 Fe1 C47 C46 171.5(6)
C44 Fe1 C47 C46 -42(3)
C46 C47 C48 C49 0.3(9)
Fe1 C47 C48 C49 59.6(6)
C46 C47 C48 Fe1 -59.3(5)
C41 Fe1 C48 C47 -71.3(6)
C49 Fe1 C48 C47 117.8(6)
C410 Fe1 C48 C47 81.5(4)
C42 Fe1 C48 C47 -110.4(5)
C45 Fe1 C48 C47 -53.7(19)
C46 Fe1 C48 C47 37.2(4)
C43 Fe1 C48 C47 -152.1(5)
C44 Fe1 C48 C47 175.8(6)
C41 Fe1 C48 C49 170.9(5)
C410 Fe1 C48 C49 -36.3(4)
C47 Fe1 C48 C49 -117.8(6)
C42 Fe1 C48 C49 131.8(5)
C45 Fe1 C48 C49 -171.5(17)
C46 Fe1 C48 C49 -80.6(4)
C43 Fe1 C48 C49 90.1(5)
C44 Fe1 C48 C49 58.0(8)
C47 C48 C49 C410 -1.4(10)
Fe1 C48 C49 C410 58.4(7)
C47 C48 C49 Fe1 -59.9(5)
C41 Fe1 C49 C410 -158.6(16)
C47 Fe1 C49 C410 -83.4(5)
C42 Fe1 C49 C410 170.7(5)
C45 Fe1 C49 C410 55.5(9)
C48 Fe1 C49 C410 -121.6(7)
C46 Fe1 C49 C410 -39.2(5)
C43 Fe1 C49 C410 131.9(5)
C44 Fe1 C49 C410 89.5(5)
C41 Fe1 C49 C48 -37.0(19)
C410 Fe1 C49 C48 121.6(7)
C47 Fe1 C49 C48 38.3(4)
C42 Fe1 C49 C48 -67.7(6)
C45 Fe1 C49 C48 177.1(6)
C46 Fe1 C49 C48 82.5(4)
C43 Fe1 C49 C48 -106.5(5)
C44 Fe1 C49 C48 -148.9(4)
C55 Fe4 C51 C52 118.7(7)
C53 Fe4 C51 C52 37.1(5)
C54 Fe4 C51 C52 80.0(5)
C59 Fe4 C51 C52 165.1(7)
C56 Fe4 C51 C52 -120.6(5)
C510 Fe4 C51 C52 -162.8(4)
C58 Fe4 C51 C52 -47.6(11)
C57 Fe4 C51 C52 -78.9(5)
C53 Fe4 C51 C55 -81.6(5)
C54 Fe4 C51 C55 -38.7(5)
C59 Fe4 C51 C55 46.4(10)
C56 Fe4 C51 C55 120.7(5)
C52 Fe4 C51 C55 -118.7(7)
C510 Fe4 C51 C55 78.4(5)
C58 Fe4 C51 C55 -166.3(8)
C57 Fe4 C51 C55 162.4(4)
C55 C51 C52 C53 0.3(9)
Fe4 C51 C52 C53 -58.8(6)
C55 C51 C52 Fe4 59.1(5)
C55 Fe4 C52 C53 81.7(5)
C54 Fe4 C52 C53 37.3(5)
C51 Fe4 C52 C53 119.9(7)
C59 Fe4 C52 C53 -43.5(12)
C56 Fe4 C52 C53 -163.4(5)
C510 Fe4 C52 C53 161.3(7)
C58 Fe4 C52 C53 -78.2(6)
C57 Fe4 C52 C53 -120.3(5)
C55 Fe4 C52 C51 -38.3(4)
C53 Fe4 C52 C51 -119.9(7)
C54 Fe4 C52 C51 -82.6(5)
C59 Fe4 C52 C51 -163.4(9)
C56 Fe4 C52 C51 76.7(5)
C510 Fe4 C52 C51 41.4(10)
C58 Fe4 C52 C51 161.8(4)
C57 Fe4 C52 C51 119.8(5)
C51 C52 C53 C54 -1.3(10)
Fe4 C52 C53 C54 -60.3(6)
C51 C52 C53 Fe4 59.0(6)
C55 Fe4 C53 C54 37.6(5)
C51 Fe4 C53 C54 81.9(5)
C59 Fe4 C53 C54 -77.3(6)
C56 Fe4 C53 C54 159.6(7)
C52 Fe4 C53 C54 118.9(7)
C510 Fe4 C53 C54 -40.2(11)
C58 Fe4 C53 C54 -119.6(5)
C57 Fe4 C53 C54 -162.6(4)
C55 Fe4 C53 C52 -81.3(5)
C54 Fe4 C53 C52 -118.9(7)
C51 Fe4 C53 C52 -37.1(5)
C59 Fe4 C53 C52 163.8(5)
C56 Fe4 C53 C52 40.7(10)
C510 Fe4 C53 C52 -159.1(8)
C58 Fe4 C53 C52 121.5(5)
C57 Fe4 C53 C52 78.4(6)
C52 C53 C54 C55 1.8(10)
Fe4 C53 C54 C55 -58.7(6)
C52 C53 C54 Fe4 60.4(6)
C55 Fe4 C54 C53 -120.1(7)
C51 Fe4 C54 C53 -81.3(5)
C59 Fe4 C54 C53 121.8(5)
C56 Fe4 C54 C53 -158.1(7)
C52 Fe4 C54 C53 -37.8(5)
C510 Fe4 C54 C53 164.6(5)
C58 Fe4 C54 C53 79.5(6)
C57 Fe4 C54 C53 42.9(11)
C53 Fe4 C54 C55 120.1(7)
C51 Fe4 C54 C55 38.8(5)
C59 Fe4 C54 C55 -118.2(5)
C56 Fe4 C54 C55 -38.0(11)
C52 Fe4 C54 C55 82.3(5)
C510 Fe4 C54 C55 -75.4(6)
C58 Fe4 C54 C55 -160.4(5)
C57 Fe4 C54 C55 163.0(8)
C53 C54 C55 C51 -1.5(9)
Fe4 C54 C55 C51 -60.8(5)
C53 C54 C55 Fe4 59.2(6)
C52 C51 C55 C54 0.7(9)
Fe4 C51 C55 C54 60.6(5)
C52 C51 C55 Fe4 -59.9(5)
C53 Fe4 C55 C54 -36.5(5)
C51 Fe4 C55 C54 -117.5(7)
C59 Fe4 C55 C54 81.1(6)
C56 Fe4 C55 C54 165.4(5)
C52 Fe4 C55 C54 -79.9(5)
C510 Fe4 C55 C54 123.0(5)
C58 Fe4 C55 C54 49.6(11)
C57 Fe4 C55 C54 -162.6(8)
C53 Fe4 C55 C51 81.0(5)
C54 Fe4 C55 C51 117.5(7)
C59 Fe4 C55 C51 -161.4(4)
C56 Fe4 C55 C51 -77.1(5)
C52 Fe4 C55 C51 37.5(4)
C510 Fe4 C55 C51 -119.5(4)
C58 Fe4 C55 C51 167.1(8)
C57 Fe4 C55 C51 -45.1(11)
C23 C24 C56 C57 -24(100)
C23 C24 C56 C510 156(100)
C23 C24 C56 Fe4 66(100)
C55 Fe4 C56 C24 42.6(7)
C53 Fe4 C56 C24 -69.4(11)
C54 Fe4 C56 C24 70.9(11)
C51 Fe4 C56 C24 1.0(7)
C59 Fe4 C56 C24 158.4(7)
C52 Fe4 C56 C24 -39.7(7)
C510 Fe4 C56 C24 120.8(8)
C58 Fe4 C56 C24 -158.2(7)
C57 Fe4 C56 C24 -120.6(8)
C55 Fe4 C56 C57 163.2(4)
C53 Fe4 C56 C57 51.2(9)
C54 Fe4 C56 C57 -168.5(8)
C51 Fe4 C56 C57 121.6(4)
C59 Fe4 C56 C57 -81.0(4)
C52 Fe4 C56 C57 80.9(5)
C510 Fe4 C56 C57 -118.6(5)
C58 Fe4 C56 C57 -37.6(4)
C55 Fe4 C56 C510 -78.2(5)
C53 Fe4 C56 C510 169.9(7)
C54 Fe4 C56 C510 -49.9(9)
C51 Fe4 C56 C510 -119.8(4)
C59 Fe4 C56 C510 37.6(4)
C52 Fe4 C56 C510 -160.5(4)
C58 Fe4 C56 C510 81.1(4)
C57 Fe4 C56 C510 118.6(5)
C24 C56 C57 C58 179.8(7)
C510 C56 C57 C58 -0.7(8)
Fe4 C56 C57 C58 58.9(5)
C24 C56 C57 Fe4 121.0(7)
C510 C56 C57 Fe4 -59.5(5)
C55 Fe4 C57 C58 -162.6(9)
C53 Fe4 C57 C58 80.8(6)
C54 Fe4 C57 C58 49.6(11)
C51 Fe4 C57 C58 164.0(5)
C59 Fe4 C57 C58 -37.1(5)
C56 Fe4 C57 C58 -119.5(6)
C52 Fe4 C57 C58 122.4(5)
C510 Fe4 C57 C58 -81.1(5)
C55 Fe4 C57 C56 -43.1(11)
C53 Fe4 C57 C56 -159.7(4)
C54 Fe4 C57 C56 169.1(8)
C51 Fe4 C57 C56 -76.5(5)
C59 Fe4 C57 C56 82.4(4)
C52 Fe4 C57 C56 -118.1(4)
C510 Fe4 C57 C56 38.3(4)
C58 Fe4 C57 C56 119.5(6)
C56 C57 C58 C59 0.2(9)
Fe4 C57 C58 C59 58.8(6)
C56 C57 C58 Fe4 -58.7(5)
C55 Fe4 C58 C59 43.0(11)
C53 Fe4 C58 C59 121.0(5)
C54 Fe4 C58 C59 79.5(6)
C51 Fe4 C58 C59 -161.9(8)
C56 Fe4 C58 C59 -82.2(5)
C52 Fe4 C58 C59 162.8(4)
C510 Fe4 C58 C59 -37.8(4)
C57 Fe4 C58 C59 -120.0(7)
C55 Fe4 C58 C57 163.0(8)
C53 Fe4 C58 C57 -119.0(5)
C54 Fe4 C58 C57 -160.5(5)
C51 Fe4 C58 C57 -41.9(11)
C59 Fe4 C58 C57 120.0(7)
C56 Fe4 C58 C57 37.8(4)
C52 Fe4 C58 C57 -77.1(5)
C510 Fe4 C58 C57 82.3(5)
C57 C58 C59 C510 0.4(9)
Fe4 C58 C59 C510 59.4(5)
C57 C58 C59 Fe4 -59.0(5)
C55 Fe4 C59 C58 -162.8(4)
C53 Fe4 C59 C58 -78.8(6)
C54 Fe4 C59 C58 -119.8(5)
C51 Fe4 C59 C58 163.2(7)
C56 Fe4 C59 C58 81.6(5)
C52 Fe4 C59 C58 -46.4(11)
C510 Fe4 C59 C58 119.5(6)
C57 Fe4 C59 C58 37.4(4)
C55 Fe4 C59 C510 77.7(5)
C53 Fe4 C59 C510 161.6(5)
C54 Fe4 C59 C510 120.6(5)
C51 Fe4 C59 C510 43.6(10)
C56 Fe4 C59 C510 -37.9(4)
C52 Fe4 C59 C510 -165.9(9)
C58 Fe4 C59 C510 -119.5(6)
C57 Fe4 C59 C510 -82.1(5)
C810 Fe3 C81 C82 -160.3(5)
C86 Fe3 C81 C82 -116.8(5)
C84 Fe3 C81 C82 80.5(5)
C85 Fe3 C81 C82 120.0(7)
C89 Fe3 C81 C82 165.8(7)
C87 Fe3 C81 C82 -74.4(6)
C88 Fe3 C81 C82 -39.1(11)
C83 Fe3 C81 C82 36.1(5)
C810 Fe3 C81 C85 79.7(6)
C86 Fe3 C81 C85 123.2(5)
C84 Fe3 C81 C85 -39.5(5)
C82 Fe3 C81 C85 -120.0(7)
C89 Fe3 C81 C85 45.8(11)
C87 Fe3 C81 C85 165.7(5)
C88 Fe3 C81 C85 -159.1(8)
C83 Fe3 C81 C85 -83.8(5)
C85 C81 C82 C83 -2.0(10)
Fe3 C81 C82 C83 -60.6(6)
C85 C81 C82 Fe3 58.6(6)
C810 Fe3 C82 C83 168.0(7)
C86 Fe3 C82 C83 -157.7(4)
C84 Fe3 C82 C83 38.2(5)
C85 Fe3 C82 C83 83.1(5)
C81 Fe3 C82 C83 120.8(7)
C89 Fe3 C82 C83 -44.8(12)
C87 Fe3 C82 C83 -115.1(5)
C88 Fe3 C82 C83 -74.5(6)
C810 Fe3 C82 C81 47.3(11)
C86 Fe3 C82 C81 81.6(6)
C84 Fe3 C82 C81 -82.6(5)
C85 Fe3 C82 C81 -37.6(5)
C89 Fe3 C82 C81 -165.6(8)
C87 Fe3 C82 C81 124.2(5)
C88 Fe3 C82 C81 164.7(5)
C83 Fe3 C82 C81 -120.8(7)
C81 C82 C83 C84 2.0(9)
Fe3 C82 C83 C84 -57.8(6)
C81 C82 C83 Fe3 59.8(6)
C810 Fe3 C83 C82 -164.6(9)
C86 Fe3 C83 C82 48.6(9)
C84 Fe3 C83 C82 -119.2(7)
C85 Fe3 C83 C82 -80.7(5)
C81 Fe3 C83 C82 -36.6(5)
C89 Fe3 C83 C82 162.7(5)
C87 Fe3 C83 C82 81.8(6)
C88 Fe3 C83 C82 122.8(5)
C810 Fe3 C83 C84 -45.4(12)
C86 Fe3 C83 C84 167.9(6)
C85 Fe3 C83 C84 38.5(5)
C82 Fe3 C83 C84 119.2(7)
C81 Fe3 C83 C84 82.7(5)
C89 Fe3 C83 C84 -78.1(5)
C87 Fe3 C83 C84 -158.9(4)
C88 Fe3 C83 C84 -118.0(5)
C82 C83 C84 C85 -1.3(9)
Fe3 C83 C84 C85 -59.7(6)
C82 C83 C84 Fe3 58.4(5)
C810 Fe3 C84 C83 164.7(4)
C86 Fe3 C84 C83 -161.4(9)
C85 Fe3 C84 C83 -118.6(7)
C82 Fe3 C84 C83 -36.7(4)
C81 Fe3 C84 C83 -79.7(5)
C89 Fe3 C84 C83 122.1(5)
C87 Fe3 C84 C83 46.6(9)
C88 Fe3 C84 C83 79.6(6)
C810 Fe3 C84 C85 -76.7(6)
C86 Fe3 C84 C85 -42.7(13)
C82 Fe3 C84 C85 82.0(5)
C81 Fe3 C84 C85 39.0(5)
C89 Fe3 C84 C85 -119.3(6)
C87 Fe3 C84 C85 165.2(7)
C88 Fe3 C84 C85 -161.7(5)
C83 Fe3 C84 C85 118.6(7)
C82 C81 C85 C84 1.1(9)
Fe3 C81 C85 C84 60.3(5)
C82 C81 C85 Fe3 -59.1(6)
C83 C84 C85 C81 0.1(9)
Fe3 C84 C85 C81 -60.7(6)
C83 C84 C85 Fe3 60.8(5)
C810 Fe3 C85 C81 -119.5(5)
C86 Fe3 C85 C81 -76.9(6)
C84 Fe3 C85 C81 116.8(8)
C82 Fe3 C85 C81 36.6(5)
C89 Fe3 C85 C81 -162.4(5)
C87 Fe3 C85 C81 -41.9(13)
C88 Fe3 C85 C81 161.2(8)
C83 Fe3 C85 C81 78.8(5)
C810 Fe3 C85 C84 123.6(5)
C86 Fe3 C85 C84 166.3(5)
C82 Fe3 C85 C84 -80.2(5)
C81 Fe3 C85 C84 -116.8(8)
C89 Fe3 C85 C84 80.7(6)
C87 Fe3 C85 C84 -158.7(10)
C88 Fe3 C85 C84 44.4(11)
C83 Fe3 C85 C84 -38.0(5)
C17 C18 C86 C87 27(10)
C17 C18 C86 C810 -153(9)
C17 C18 C86 Fe3 116(10)
C810 Fe3 C86 C87 -118.6(6)
C84 Fe3 C86 C87 -162.0(9)
C85 Fe3 C86 C87 164.5(5)
C82 Fe3 C86 C87 80.6(5)
C81 Fe3 C86 C87 122.3(5)
C89 Fe3 C86 C87 -79.4(5)
C88 Fe3 C86 C87 -36.1(4)
C83 Fe3 C86 C87 46.9(8)
C810 Fe3 C86 C18 123.2(7)
C84 Fe3 C86 C18 79.8(12)
C85 Fe3 C86 C18 46.4(7)
C82 Fe3 C86 C18 -37.6(7)
C81 Fe3 C86 C18 4.2(7)
C89 Fe3 C86 C18 162.5(7)
C87 Fe3 C86 C18 -118.2(7)
C88 Fe3 C86 C18 -154.3(7)
C83 Fe3 C86 C18 -71.3(9)
C84 Fe3 C86 C810 -43.4(11)
C85 Fe3 C86 C810 -76.8(5)
C82 Fe3 C86 C810 -160.8(4)
C81 Fe3 C86 C810 -119.0(5)
C89 Fe3 C86 C810 39.3(4)
C87 Fe3 C86 C810 118.6(6)
C88 Fe3 C86 C810 82.5(5)
C83 Fe3 C86 C810 165.5(6)
C18 C86 C87 C88 179.9(7)
C810 C86 C87 C88 -0.1(9)
Fe3 C86 C87 C88 59.3(5)
C18 C86 C87 Fe3 120.6(7)
C810 C86 C87 Fe3 -59.5(5)
C810 Fe3 C87 C88 -82.3(5)
C86 Fe3 C87 C88 -120.7(7)
C84 Fe3 C87 C88 47.5(10)
C85 Fe3 C87 C88 -166.3(10)
C82 Fe3 C87 C88 121.4(5)
C81 Fe3 C87 C88 161.5(5)
C89 Fe3 C87 C88 -37.8(5)
C83 Fe3 C87 C88 80.5(6)
C810 Fe3 C87 C86 38.4(4)
C84 Fe3 C87 C86 168.3(7)
C85 Fe3 C87 C86 -45.5(13)
C82 Fe3 C87 C86 -117.8(4)
C81 Fe3 C87 C86 -77.7(5)
C89 Fe3 C87 C86 82.9(4)
C88 Fe3 C87 C86 120.7(7)
C83 Fe3 C87 C86 -158.8(4)
C86 C87 C88 C89 1.0(9)
Fe3 C87 C88 C89 59.1(5)
C86 C87 C88 Fe3 -58.1(5)
C810 Fe3 C88 C87 81.8(5)
C86 Fe3 C88 C87 37.3(4)
C84 Fe3 C88 C87 -158.3(5)
C85 Fe3 C88 C87 169.2(8)
C82 Fe3 C88 C87 -76.7(5)
C81 Fe3 C88 C87 -47.9(11)
C89 Fe3 C88 C87 118.8(6)
C83 Fe3 C88 C87 -116.1(5)
C810 Fe3 C88 C89 -37.0(4)
C86 Fe3 C88 C89 -81.5(4)
C84 Fe3 C88 C89 83.0(5)
C85 Fe3 C88 C89 50.5(11)
C82 Fe3 C88 C89 164.5(4)
C81 Fe3 C88 C89 -166.7(8)
C87 Fe3 C88 C89 -118.8(6)
C83 Fe3 C88 C89 125.1(4)
C87 C88 C89 C810 -1.5(9)
Fe3 C88 C89 C810 57.9(5)
C87 C88 C89 Fe3 -59.4(5)
C810 Fe3 C89 C88 121.3(6)
C86 Fe3 C89 C88 81.8(4)
C84 Fe3 C89 C88 -115.6(5)
C85 Fe3 C89 C88 -159.2(5)
C82 Fe3 C89 C88 -40.2(11)
C81 Fe3 C89 C88 166.8(8)
C87 Fe3 C89 C88 37.4(4)
C83 Fe3 C89 C88 -73.0(5)
C86 Fe3 C89 C810 -39.5(4)
C84 Fe3 C89 C810 123.1(5)
C85 Fe3 C89 C810 79.5(5)
C82 Fe3 C89 C810 -161.5(8)
C81 Fe3 C89 C810 45.4(10)
C87 Fe3 C89 C810 -83.9(4)
C88 Fe3 C89 C810 -121.3(6)
C83 Fe3 C89 C810 165.7(4)
C215 N214 C213 N212 -164.0(5)
Ru1 N214 C213 N212 7.9(6)
C215 N214 C213 C311 17.0(7)
Ru1 N214 C213 C311 -171.1(3)
C211 N212 C213 N214 -162.9(5)
Ru2 N212 C213 N214 17.9(6)
C211 N212 C213 C311 16.1(7)
Ru2 N212 C213 C311 -163.1(3)
C221 N222 C223 N224 -163.3(5)
Ru2 N222 C223 N224 16.7(7)
C221 N222 C223 C321 18.1(7)
Ru2 N222 C223 C321 -161.9(4)
C225 N224 C223 N222 -167.5(5)
Ru1 N224 C223 N222 9.2(6)
C225 N224 C223 C321 11.2(8)
Ru1 N224 C223 C321 -172.2(4)
C235 N234 C233 N232 -161.6(5)
Ru1 N234 C233 N232 24.9(7)
C235 N234 C233 C331 20.5(8)
Ru1 N234 C233 C331 -153.0(5)
C231 N232 C233 N234 -165.5(5)
Ru2 N232 C233 N234 2.5(7)
C231 N232 C233 C331 12.4(8)
Ru2 N232 C233 C331 -179.6(4)
C245 N244 C243 N242 -171.1(5)
Ru1 N244 C243 N242 12.8(7)
C245 N244 C243 C341 9.1(7)
Ru1 N244 C243 C341 -167.0(4)
C241 N242 C243 N244 -172.3(5)
Ru2 N242 C243 N244 10.0(6)
C241 N242 C243 C341 7.5(7)
Ru2 N242 C243 C341 -170.3(4)
C37 C36 C310 C39 0.0(7)
Fe2 C36 C310 C39 59.2(4)
C37 C36 C310 Fe2 -59.2(4)
C38 C39 C310 C36 0.2(7)
Fe2 C39 C310 C36 -59.2(4)
C38 C39 C310 Fe2 59.4(4)
C32 Fe2 C310 C36 -117.8(4)
C33 Fe2 C310 C36 -160.4(3)
C34 Fe2 C310 C36 163.2(6)
C38 Fe2 C310 C36 81.6(4)
C31 Fe2 C310 C36 -75.1(4)
C37 Fe2 C310 C36 37.5(3)
C39 Fe2 C310 C36 118.7(5)
C35 Fe2 C310 C36 -39.1(10)
C32 Fe2 C310 C39 123.4(4)
C33 Fe2 C310 C39 80.8(4)
C34 Fe2 C310 C39 44.4(8)
C38 Fe2 C310 C39 -37.2(4)
C31 Fe2 C310 C39 166.1(4)
C37 Fe2 C310 C39 -81.3(4)
C36 Fe2 C310 C39 -118.7(5)
C35 Fe2 C310 C39 -157.9(8)
N214 C213 C311 C316 67.4(7)
N212 C213 C311 C316 -111.6(6)
N214 C213 C311 C312 -115.4(6)
N212 C213 C311 C312 65.6(7)
C316 C311 C312 C313 0.7(8)
C213 C311 C312 C313 -176.5(5)
C311 C312 C313 C314 0.1(9)
C312 C313 C314 C315 -0.8(10)
C313 C314 C315 C316 0.7(10)
C312 C311 C316 C315 -0.9(8)
C213 C311 C316 C315 176.3(5)
C314 C315 C316 C311 0.2(9)
N222 C223 C321 C322 -110.8(6)
N224 C223 C321 C322 70.6(7)
N222 C223 C321 C326 67.3(7)
N224 C223 C321 C326 -111.4(6)
C326 C321 C322 C323 -0.1(9)
C223 C321 C322 C323 177.9(6)
C321 C322 C323 C324 0.6(11)
C322 C323 C324 C325 -1.6(12)
C323 C324 C325 C326 2.2(12)
C324 C325 C326 C321 -1.7(11)
C322 C321 C326 C325 0.7(10)
C223 C321 C326 C325 -177.4(6)
N234 C233 C331 C336 -113.8(7)
N232 C233 C331 C336 68.3(8)
N234 C233 C331 C332 64.8(8)
N232 C233 C331 C332 -113.1(6)
C336 C331 C332 C333 2.4(11)
C233 C331 C332 C333 -176.2(7)
C331 C332 C333 C334 -0.2(14)
C332 C333 C334 C335 -3.0(19)
C333 C334 C335 C336 3.7(19)
C332 C331 C336 C335 -1.7(11)
C233 C331 C336 C335 176.9(6)
C334 C335 C336 C331 -1.3(14)
N244 C243 C341 C342 87.2(7)
N242 C243 C341 C342 -92.6(6)
N244 C243 C341 C346 -92.5(6)
N242 C243 C341 C346 87.7(7)
C346 C341 C342 C343 -0.5(9)
C243 C341 C342 C343 179.7(5)
C341 C342 C343 C344 0.8(11)
C342 C343 C344 C345 0.2(12)
C343 C344 C345 C346 -1.5(12)
C342 C341 C346 C345 -0.8(9)
C243 C341 C346 C345 179.0(5)
C344 C345 C346 C341 1.8(10)
C48 C49 C410 C46 2.0(10)
Fe1 C49 C410 C46 60.5(6)
C48 C49 C410 Fe1 -58.6(6)
C47 C46 C410 C49 -1.7(9)
C6 C46 C410 C49 178.7(7)
Fe1 C46 C410 C49 -60.2(6)
C47 C46 C410 Fe1 58.5(5)
C6 C46 C410 Fe1 -121.1(8)
C41 Fe1 C410 C49 171.5(7)
C47 Fe1 C410 C49 79.7(5)
C42 Fe1 C410 C49 -37.8(19)
C45 Fe1 C410 C49 -151.6(5)
C48 Fe1 C410 C49 36.4(5)
C46 Fe1 C410 C49 117.2(7)
C43 Fe1 C410 C49 -68.7(7)
C44 Fe1 C410 C49 -108.4(6)
C41 Fe1 C410 C46 54.3(8)
C49 Fe1 C410 C46 -117.2(7)
C47 Fe1 C410 C46 -37.5(4)
C42 Fe1 C410 C46 -155.0(16)
C45 Fe1 C410 C46 91.2(5)
C48 Fe1 C410 C46 -80.8(4)
C43 Fe1 C410 C46 174.0(4)
C44 Fe1 C410 C46 134.4(4)
C58 C59 C510 C56 -0.8(9)
Fe4 C59 C510 C56 58.7(5)
C58 C59 C510 Fe4 -59.6(6)
C24 C56 C510 C59 -179.6(7)
C57 C56 C510 C59 0.9(8)
Fe4 C56 C510 C59 -58.8(5)
C24 C56 C510 Fe4 -120.8(7)
C57 C56 C510 Fe4 59.7(5)
C55 Fe4 C510 C59 -120.5(5)
C53 Fe4 C510 C59 -49.5(11)
C54 Fe4 C510 C59 -79.2(5)
C51 Fe4 C510 C59 -162.4(4)
C56 Fe4 C510 C59 119.4(6)
C52 Fe4 C510 C59 167.6(8)
C58 Fe4 C510 C59 37.3(4)
C57 Fe4 C510 C59 81.3(5)
C55 Fe4 C510 C56 120.1(4)
C53 Fe4 C510 C56 -168.9(8)
C54 Fe4 C510 C56 161.4(4)
C51 Fe4 C510 C56 78.1(5)
C59 Fe4 C510 C56 -119.4(6)
C52 Fe4 C510 C56 48.2(10)
C58 Fe4 C510 C56 -82.1(4)
C57 Fe4 C510 C56 -38.2(4)
C611 N612 C613 N614 -171.2(5)
Ru4 N612 C613 N614 12.4(7)
C611 N612 C613 C711 7.8(7)
Ru4 N612 C613 C711 -168.6(4)
C615 N614 C613 N612 -167.7(5)
Ru3 N614 C613 N612 11.4(6)
C615 N614 C613 C711 13.3(7)
Ru3 N614 C613 C711 -167.6(4)
C625 N624 C623 N622 -168.1(5)
Ru3 N624 C623 N622 10.4(6)
C625 N624 C623 C721 11.9(8)
Ru3 N624 C623 C721 -169.6(4)
C621 N622 C623 N624 -171.2(5)
Ru4 N622 C623 N624 12.0(7)
C621 N622 C623 C721 8.8(7)
Ru4 N622 C623 C721 -168.0(4)
C635 N634 C633 N632 -170.9(5)
Ru3 N634 C633 N632 6.8(7)
C635 N634 C633 C731 8.8(8)
Ru3 N634 C633 C731 -173.5(4)
C631 N632 C633 N634 -166.1(5)
Ru4 N632 C633 N634 15.6(6)
C631 N632 C633 C731 14.1(7)
Ru4 N632 C633 C731 -164.1(4)
C641 N642 C643 N644 -159.2(4)
Ru4 N642 C643 N644 8.0(6)
C641 N642 C643 C741 20.4(7)
Ru4 N642 C643 C741 -172.4(4)
C645 N644 C643 N642 -163.2(5)
Ru3 N644 C643 N642 18.7(6)
C645 N644 C643 C741 17.3(7)
Ru3 N644 C643 C741 -160.9(4)
N612 C613 C711 C718 69.6(7)
N614 C613 C711 C718 -111.3(6)
N612 C613 C711 C712 -107.1(6)
N614 C613 C711 C712 71.9(7)
C718 C711 C712 C713 -0.4(8)
C613 C711 C712 C713 176.4(5)
C711 C712 C713 C714 0.3(9)
C712 C713 C714 C715 0.2(9)
C713 C714 C715 C718 -0.6(9)
C712 C711 C718 C715 0.0(8)
C613 C711 C718 C715 -176.8(5)
C714 C715 C718 C711 0.5(9)
N624 C623 C721 C722 -85.9(7)
N622 C623 C721 C722 94.1(7)
N624 C623 C721 C726 96.8(7)
N622 C623 C721 C726 -83.2(7)
C726 C721 C722 C723 1.3(9)
C623 C721 C722 C723 -176.0(6)
C721 C722 C723 C724 0.9(11)
C722 C723 C724 C725 -2.5(12)
C723 C724 C725 C726 1.9(12)
C724 C725 C726 C721 0.3(11)
C722 C721 C726 C725 -1.9(9)
C623 C721 C726 C725 175.4(6)
N634 C633 C731 C732 -105.1(7)
N632 C633 C731 C732 74.7(8)
N634 C633 C731 C736 73.9(7)
N632 C633 C731 C736 -106.3(6)
C736 C731 C732 C733 0.3(12)
C633 C731 C732 C733 179.3(8)
C731 C732 C733 C734 0.6(16)
C732 C733 C734 C735 -1.0(19)
C733 C734 C735 C736 0.5(18)
C732 C731 C736 C735 -0.7(10)
C633 C731 C736 C735 -179.7(6)
C734 C735 C736 C731 0.3(13)
N642 C643 C741 C746 63.6(7)
N644 C643 C741 C746 -116.8(6)
N642 C643 C741 C742 -113.2(6)
N644 C643 C741 C742 66.4(7)
C746 C741 C742 C743 -1.0(9)
C643 C741 C742 C743 175.9(6)
C741 C742 C743 C744 0.8(10)
C742 C743 C744 C745 -0.1(11)
C743 C744 C745 C746 -0.3(10)
C744 C745 C746 C741 0.1(9)
C742 C741 C746 C745 0.6(8)
C643 C741 C746 C745 -176.3(5)
C88 C89 C810 C86 1.4(9)
Fe3 C89 C810 C86 60.5(5)
C88 C89 C810 Fe3 -59.0(6)
C87 C86 C810 C89 -0.8(8)
C18 C86 C810 C89 179.2(7)
Fe3 C86 C810 C89 -60.9(5)
C87 C86 C810 Fe3 60.1(5)
C18 C86 C810 Fe3 -119.9(8)
C86 Fe3 C810 C89 116.6(6)
C84 Fe3 C810 C89 -77.3(5)
C85 Fe3 C810 C89 -120.0(5)
C82 Fe3 C810 C89 163.4(8)
C81 Fe3 C810 C89 -162.6(5)
C87 Fe3 C810 C89 78.6(5)
C88 Fe3 C810 C89 36.1(4)
C83 Fe3 C810 C89 -42.4(12)
C84 Fe3 C810 C86 166.1(4)
C85 Fe3 C810 C86 123.4(5)
C82 Fe3 C810 C86 46.8(10)
C81 Fe3 C810 C86 80.8(5)
C89 Fe3 C810 C86 -116.6(6)
C87 Fe3 C810 C86 -38.0(4)
C88 Fe3 C810 C86 -80.5(4)
C83 Fe3 C810 C86 -159.0(9)
C915 O911 C912 C913 1(3)
O911 C912 C913 C914 -7(2)
C912 C913 C914 C915 10.2(19)
C912 O911 C915 C914 6(3)
C913 C914 C915 O911 -11(3)
C925 O921 C922 C924 8.2(16)
O921 C922 C924 C923 -27.1(15)
C925 C923 C924 C922 34.1(14)
C924 C923 C925 O921 -29.5(16)
C922 O921 C925 C923 13.9(17)
C935 O931 C932 C933 10(2)
O931 C932 C933 C934 -35(2)
C932 C933 C934 C935 45.0(17)
C932 O931 C935 C934 23.8(18)
C933 C934 C935 O931 -44.2(17)

loop_
_platon_squeeze_void_nr
_platon_squeeze_void_average_x
_platon_squeeze_void_average_y
_platon_squeeze_void_average_z
_platon_squeeze_void_volume
_platon_squeeze_void_count_electrons
1 -0.003 0.500 0.500 957.6 77.2
